data_4315051
loop_
_publ_author_name
'Jianfeng Li'
'Bruce C. Noll'
'Allen G. Oliver'
'Guillermo Ferraudi'
'A. Graham Lappin'
'W. Robert Scheidt'

_publ_section_title
;
 Oxygenation of Cobalt Porphyrinates: Coordination or Oxidation?
;
_journal_name_full 'Inorganic Chemistry'
_journal_page_first 2398
_journal_page_last 2406
_journal_paper_doi 10.1021/ic902309f
_journal_volume 49
_journal_year 2010
_chemical_formula_moiety 'C72 H75 Co N12 O4,1.175(C6 H6)'
_chemical_formula_sum 'C79.05 H82.05 Co N12 O4'
_chemical_formula_weight 1323.15
_chemical_name_systematic
; 
 ? 
;
_space_group_IT_number 2
_space_group_name_Hall '-P 1'
_symmetry_cell_setting triclinic
_symmetry_space_group_name_Hall '-P 1'
_symmetry_space_group_name_H-M 'P -1'
_atom_sites_solution_hydrogens geom
_atom_sites_solution_primary direct
_atom_sites_solution_secondary difmap
_audit_creation_method SHELXL-97
_cell_angle_alpha 95.239(2)
_cell_angle_beta 101.426(2)
_cell_angle_gamma 102.8660(10)
_cell_formula_units_Z 4
_cell_length_a 13.6800(5)
_cell_length_b 21.1364(7)
_cell_length_c 26.2946(9)
_cell_measurement_reflns_used 80575
_cell_measurement_temperature 100(2)
_cell_measurement_theta_max 26.8361
_cell_measurement_theta_min 0.982949
_cell_volume 7191.9(4)
_computing_cell_refinement 'APEX2/SAINT (Bruker, 2007)'
_computing_data_collection 'APEX2 (Bruker, 2008)'
_computing_data_reduction 'SAINT/XPREP (Bruker, 2007; Sheldrick, 2008)'
_computing_molecular_graphics 'XP (Sheldrick, 2008)'
_computing_publication_material 'XCIF (Sheldrick, 2008)/enCIFer (CCDC, 2005)'
_computing_structure_refinement 'XL (Sheldrick, 2008)'
_computing_structure_solution 'XS (Sheldrick, 2008)'
_diffrn_ambient_temperature 100(2)
_diffrn_measured_fraction_theta_full 0.991
_diffrn_measured_fraction_theta_max 0.991
_diffrn_measurement_device_type 'Brucker d8 ApexII CCD diffractometer'
_diffrn_measurement_method '\f and \w scans'
_diffrn_radiation_monochromator graphite
_diffrn_radiation_source 'fine-focus sealed tube'
_diffrn_radiation_type MoK\a
_diffrn_radiation_wavelength 0.71073
_diffrn_reflns_av_R_equivalents 0.0380
_diffrn_reflns_av_sigmaI/netI 0.0455
_diffrn_reflns_limit_h_max 17
_diffrn_reflns_limit_h_min -11
_diffrn_reflns_limit_k_max 26
_diffrn_reflns_limit_k_min -26
_diffrn_reflns_limit_l_max 32
_diffrn_reflns_limit_l_min -33
_diffrn_reflns_number 127111
_diffrn_reflns_theta_full 26.84
_diffrn_reflns_theta_max 26.84
_diffrn_reflns_theta_min 1.00
_exptl_absorpt_coefficient_mu 0.297
_exptl_absorpt_correction_T_max 0.9403
_exptl_absorpt_correction_T_min 0.8905
_exptl_absorpt_correction_type multi-scan
_exptl_absorpt_process_details 'Sheldrick, G. M. (2008) SADABS. University of G\"ottingen, Germany.'
_exptl_crystal_colour black
_exptl_crystal_density_diffrn 1.222
_exptl_crystal_density_method 'not measured'
_exptl_crystal_description cubic
_exptl_crystal_F_000 2797
_exptl_crystal_size_max 0.40
_exptl_crystal_size_mid 0.32
_exptl_crystal_size_min 0.21
_refine_diff_density_max 1.827
_refine_diff_density_min -0.427
_refine_diff_density_rms 0.092
_refine_ls_extinction_method none
_refine_ls_goodness_of_fit_ref 1.044
_refine_ls_hydrogen_treatment mixed
_refine_ls_matrix_type full
_refine_ls_number_parameters 1929
_refine_ls_number_reflns 30648
_refine_ls_number_restraints 66
_refine_ls_restrained_S_all 1.045
_refine_ls_R_factor_all 0.1192
_refine_ls_R_factor_gt 0.0807
_refine_ls_shift/su_max 0.002
_refine_ls_shift/su_mean 0.000
_refine_ls_structure_factor_coef Fsqd
_refine_ls_weighting_details 'calc w=1/[\s^2^(Fo^2^)+(0.1341P)^2^+12.2503P] where P=(Fo^2^+2Fc^2^)/3'
_refine_ls_weighting_scheme calc
_refine_ls_wR_factor_gt 0.2282
_refine_ls_wR_factor_ref 0.2597
_reflns_number_gt 20609
_reflns_number_total 30648
_reflns_threshold_expression >2sigma(I)
_cod_data_source_file ic902309f_si_001_3.cif
_cod_data_source_block jfli38_0m
_cod_database_code 4315051

loop_
_symmetry_equiv_pos_as_xyz
'x, y, z'
'-x, -y, -z'

loop_
_atom_site_label
_atom_site_type_symbol
_atom_site_fract_x
_atom_site_fract_y
_atom_site_fract_z
_atom_site_U_iso_or_equiv
_atom_site_adp_type
_atom_site_occupancy
_atom_site_symmetry_multiplicity
_atom_site_calc_flag
_atom_site_refinement_flags
_atom_site_disorder_assembly
_atom_site_disorder_group
Co1 Co 1.01334(3) 0.44635(2) 0.237711(18) 0.02589(13) Uani 1 1 d . . .
C1A1 C 1.0421(3) 0.52508(17) 0.34118(15) 0.0334(8) Uani 1 1 d . . .
C1A2 C 1.1861(3) 0.50277(18) 0.33015(15) 0.0338(8) Uani 1 1 d . . .
C1A3 C 1.2404(3) 0.46816(19) 0.25117(16) 0.0372(9) Uani 1 1 d . . .
C1A4 C 1.1591(3) 0.43621(19) 0.16872(15) 0.0365(8) Uani 1 1 d . . .
C1A5 C 0.9790(3) 0.38974(19) 0.12573(15) 0.0362(8) Uani 1 1 d . . .
C1A6 C 0.8432(3) 0.35722(19) 0.15756(15) 0.0374(9) Uani 1 1 d . . .
C1A7 C 0.7897(3) 0.39932(18) 0.23428(14) 0.0328(8) Uani 1 1 d . . .
C1A8 C 0.8624(3) 0.48335(18) 0.29529(15) 0.0327(8) Uani 1 1 d . . .
C1B1 C 1.1170(3) 0.5496(2) 0.38916(17) 0.0437(10) Uani 1 1 d . . .
H1BA H 1.1066 0.5723 0.4197 0.052 Uiso 1 1 calc R . .
C1B2 C 1.2050(3) 0.5346(2) 0.38304(16) 0.0413(9) Uani 1 1 d . . .
H1BB H 1.2676 0.5434 0.4088 0.050 Uiso 1 1 calc R . .
C1B3 C 1.3173(3) 0.4644(2) 0.22109(18) 0.0500(11) Uani 1 1 d . . .
H1BC H 1.3896 0.4739 0.2344 0.060 Uiso 1 1 calc R . .
C1B4 C 1.2678(3) 0.4450(2) 0.17124(18) 0.0502(11) Uani 1 1 d . . .
H1BD H 1.2985 0.4382 0.1425 0.060 Uiso 1 1 calc R . .
C1B5 C 0.8996(3) 0.3493(2) 0.08398(17) 0.0479(10) Uani 1 1 d . . .
H1BE H 0.9039 0.3400 0.0486 0.057 Uiso 1 1 calc R . .
C1B6 C 0.8180(3) 0.3271(2) 0.10447(17) 0.0497(11) Uani 1 1 d . . .
H1BF H 0.7552 0.2970 0.0868 0.060 Uiso 1 1 calc R . .
C1B7 C 0.7111(3) 0.4134(2) 0.25886(15) 0.0387(9) Uani 1 1 d . . .
H1BG H 0.6413 0.3891 0.2514 0.046 Uiso 1 1 calc R . .
C1B8 C 0.7539(3) 0.4671(2) 0.29431(16) 0.0392(9) Uani 1 1 d . . .
H1BH H 0.7194 0.4900 0.3148 0.047 Uiso 1 1 calc R . .
C1M1 C 1.2614(3) 0.49032(19) 0.30456(16) 0.0377(9) Uani 1 1 d . . .
C1M2 C 1.0814(3) 0.41088(19) 0.12362(15) 0.0366(8) Uani 1 1 d . . .
C1M3 C 0.7732(3) 0.35419(19) 0.18988(16) 0.0379(9) Uani 1 1 d . . .
C1M4 C 0.9383(3) 0.52558(18) 0.33433(15) 0.0338(8) Uani 1 1 d . . .
N11 N 1.0843(2) 0.49525(14) 0.30595(12) 0.0289(6) Uani 1 1 d . . .
N12 N 1.1440(2) 0.45017(14) 0.21795(12) 0.0312(6) Uani 1 1 d . . .
N13 N 0.9415(2) 0.39567(14) 0.17012(12) 0.0305(6) Uani 1 1 d . . .
N14 N 0.8822(2) 0.44273(14) 0.25716(12) 0.0295(6) Uani 1 1 d . . .
N15 N 0.9996(2) 0.52693(14) 0.20894(12) 0.0327(7) Uani 1 1 d . . .
N16 N 1.0031(3) 0.63040(17) 0.19776(15) 0.0489(9) Uani 1 1 d . . .
N17 N 1.0172(2) 0.36506(14) 0.26853(12) 0.0295(6) Uani 1 1 d . . .
N18 N 1.0023(3) 0.26257(15) 0.28253(14) 0.0404(8) Uani 1 1 d . . .
H18A H 1.0001 0.2205 0.2776 0.048 Uiso 1 1 calc R . .
N1 N 1.1551(3) 0.50932(18) 0.06318(15) 0.0504(9) Uani 1 1 d . . .
H1A H 1.1231 0.5154 0.0885 0.060 Uiso 1 1 calc R . .
N2 N 0.5892(3) 0.3701(2) 0.12307(15) 0.0522(10) Uani 1 1 d . A .
H2A H 0.6506 0.3939 0.1229 0.063 Uiso 1 1 calc R . .
N3 N 0.8498(3) 0.4799(2) 0.41829(15) 0.0543(10) Uani 1 1 d . . .
H3A H 0.8796 0.4581 0.3984 0.065 Uiso 1 1 calc R . .
N4 N 1.3913(3) 0.4030(2) 0.32916(14) 0.0498(9) Uani 1 1 d . . .
H4A H 1.3249 0.3884 0.3267 0.060 Uiso 1 1 calc R . .
O1 O 1.2482(4) 0.5641(2) 0.01224(19) 0.0972(16) Uani 1 1 d . . .
O2 O 0.4209(3) 0.3669(2) 0.1000(2) 0.0983(16) Uani 1 1 d . A .
O3 O 0.7508(4) 0.4662(3) 0.47762(19) 0.0997(15) Uani 1 1 d . . .
O4 O 1.5354(3) 0.3726(2) 0.3235(2) 0.1034(17) Uani 1 1 d . . .
C1 C 1.0519(3) 0.58985(18) 0.22220(16) 0.0386(9) Uani 1 1 d . . .
C2 C 0.9139(4) 0.5912(2) 0.1669(2) 0.0589(13) Uani 1 1 d . . .
H2B H 0.8621 0.6058 0.1448 0.071 Uiso 1 1 calc R . .
C3 C 0.9114(4) 0.5280(2) 0.17309(19) 0.0471(10) Uani 1 1 d . . .
C4 C 1.1543(4) 0.6160(2) 0.25843(19) 0.0521(11) Uani 1 1 d . . .
H4B H 1.1736 0.6639 0.2610 0.078 Uiso 1 1 calc R . .
H4C H 1.2056 0.5978 0.2450 0.078 Uiso 1 1 calc R . .
H4D H 1.1512 0.6035 0.2932 0.078 Uiso 1 1 calc R . .
C5 C 1.0181(3) 0.30457(17) 0.24864(16) 0.0338(8) Uani 1 1 d . . .
C6 C 0.9900(3) 0.29673(19) 0.32619(17) 0.0416(9) Uani 1 1 d . . .
H6A H 0.9774 0.2794 0.3570 0.050 Uiso 1 1 calc R . .
C7 C 0.9987(3) 0.35928(19) 0.31801(16) 0.0357(8) Uani 1 1 d . . .
C8 C 1.0349(4) 0.2822(2) 0.19630(17) 0.0453(10) Uani 1 1 d . . .
H8A H 1.0305 0.2350 0.1928 0.068 Uiso 1 1 calc R . .
H8B H 1.1030 0.3058 0.1930 0.068 Uiso 1 1 calc R . .
H8C H 0.9820 0.2910 0.1687 0.068 Uiso 1 1 calc R . .
C17 C 1.3714(3) 0.5132(2) 0.33473(18) 0.0480(11) Uani 1 1 d . . .
C18 C 1.4326(3) 0.4702(3) 0.34629(18) 0.0524(12) Uani 1 1 d . . .
C19 C 1.5339(4) 0.4941(3) 0.3765(2) 0.0693(16) Uani 1 1 d . . .
H19A H 1.5760 0.4647 0.3852 0.083 Uiso 1 1 calc R . .
C20 C 1.5712(4) 0.5597(4) 0.3932(3) 0.086(2) Uani 1 1 d . . .
H20A H 1.6394 0.5757 0.4136 0.103 Uiso 1 1 calc R . .
C21 C 1.5117(4) 0.6034(3) 0.3809(3) 0.0818(19) Uani 1 1 d . . .
H21A H 1.5389 0.6491 0.3921 0.098 Uiso 1 1 calc R . .
C22 C 1.4122(4) 0.5794(3) 0.3520(2) 0.0644(14) Uani 1 1 d . . .
H22A H 1.3706 0.6092 0.3438 0.077 Uiso 1 1 calc R . .
C23 C 1.4415(4) 0.3581(3) 0.3160(2) 0.0553(12) Uani 1 1 d . . .
C24 C 1.3784(4) 0.2893(3) 0.2911(2) 0.0609(13) Uani 1 1 d U . .
C25 C 1.3984(8) 0.2792(5) 0.2382(3) 0.141(4) Uani 1 1 d U . .
H25A H 1.3738 0.3110 0.2173 0.211 Uiso 1 1 calc R . .
H25B H 1.3622 0.2347 0.2212 0.211 Uiso 1 1 calc R . .
H25C H 1.4725 0.2853 0.2410 0.211 Uiso 1 1 calc R . .
C26 C 1.2650(5) 0.2799(3) 0.2869(3) 0.087(2) Uani 1 1 d . . .
H26A H 1.2400 0.3112 0.2657 0.131 Uiso 1 1 calc R . .
H26B H 1.2519 0.2871 0.3220 0.131 Uiso 1 1 calc R . .
H26C H 1.2290 0.2351 0.2704 0.131 Uiso 1 1 calc R . .
C27 C 1.4171(7) 0.2403(4) 0.3232(4) 0.141(4) Uani 1 1 d . . .
H27A H 1.3774 0.1958 0.3076 0.212 Uiso 1 1 calc R . .
H27B H 1.4089 0.2491 0.3591 0.212 Uiso 1 1 calc R . .
H27C H 1.4900 0.2443 0.3235 0.212 Uiso 1 1 calc R . .
C28 C 1.1104(3) 0.3954(2) 0.07262(16) 0.0408(9) Uani 1 1 d . . .
C29 C 1.1025(4) 0.3308(2) 0.05427(17) 0.0473(10) Uani 1 1 d . . .
H29A H 1.0830 0.2978 0.0751 0.057 Uiso 1 1 calc R . .
C30 C 1.1227(4) 0.3130(3) 0.00603(19) 0.0575(12) Uani 1 1 d . . .
H30A H 1.1162 0.2683 -0.0064 0.069 Uiso 1 1 calc R . .
C31 C 1.1519(4) 0.3611(3) -0.02333(19) 0.0580(13) Uani 1 1 d . . .
H31A H 1.1650 0.3493 -0.0566 0.070 Uiso 1 1 calc R . .
C32 C 1.1630(4) 0.4263(2) -0.00554(18) 0.0539(12) Uani 1 1 d . . .
H32A H 1.1838 0.4590 -0.0264 0.065 Uiso 1 1 calc R . .
C33 C 1.1434(3) 0.4438(2) 0.04293(17) 0.0439(10) Uani 1 1 d . . .
C34 C 1.2088(4) 0.5650(2) 0.04940(19) 0.0529(11) Uani 1 1 d . . .
C35 C 1.2174(4) 0.6275(2) 0.0839(2) 0.0550(12) Uani 1 1 d . . .
C36 C 1.2507(8) 0.6235(3) 0.1400(2) 0.109(3) Uani 1 1 d . . .
H36A H 1.3205 0.6168 0.1471 0.164 Uiso 1 1 calc R . .
H36B H 1.2036 0.5866 0.1495 0.164 Uiso 1 1 calc R . .
H36C H 1.2502 0.6643 0.1607 0.164 Uiso 1 1 calc R . .
C37 C 1.1047(5) 0.6391(3) 0.0745(3) 0.0875(19) Uani 1 1 d . . .
H37A H 1.0591 0.6036 0.0863 0.131 Uiso 1 1 calc R . .
H37B H 1.0789 0.6397 0.0371 0.131 Uiso 1 1 calc R . .
H37C H 1.1067 0.6811 0.0943 0.131 Uiso 1 1 calc R . .
C38 C 1.2814(6) 0.6840(3) 0.0649(3) 0.092(2) Uani 1 1 d . . .
H38A H 1.3525 0.6798 0.0700 0.138 Uiso 1 1 calc R . .
H38B H 1.2802 0.7253 0.0847 0.138 Uiso 1 1 calc R . .
H38C H 1.2534 0.6838 0.0276 0.138 Uiso 1 1 calc R . .
C39 C 0.6747(3) 0.3015(2) 0.17495(17) 0.0435(10) Uani 1 1 d . . .
C40 C 0.6720(4) 0.2439(2) 0.19466(19) 0.0520(11) Uani 1 1 d . . .
H40A H 0.7320 0.2384 0.2173 0.062 Uiso 1 1 calc R . .
C41 C 0.5827(4) 0.1927(2) 0.1823(2) 0.0606(13) Uani 1 1 d . . .
H41A H 0.5810 0.1532 0.1971 0.073 Uiso 1 1 calc R . .
C42 C 0.4978(4) 0.2006(2) 0.1483(2) 0.0580(12) Uani 1 1 d . . .
H42A H 0.4376 0.1655 0.1388 0.070 Uiso 1 1 calc R . .
C43 C 0.4973(4) 0.2580(2) 0.12757(19) 0.0539(12) Uani 1 1 d . . .
H43A H 0.4377 0.2627 0.1041 0.065 Uiso 1 1 calc R . .
C44 C 0.5865(3) 0.3096(2) 0.14165(17) 0.0450(10) Uani 1 1 d . . .
C45 C 0.5088(3) 0.3967(3) 0.1053(2) 0.0557(12) Uani 1 1 d . . .
C46 C 0.5362(5) 0.4667(4) 0.1001(2) 0.062(3) Uani 0.732(10) 1 d PG A 1
C47 C 0.5519(9) 0.5043(6) 0.1539(3) 0.142(6) Uani 0.732(10) 1 d PG A 1
H47A H 0.4894 0.4914 0.1672 0.213 Uiso 0.732(10) 1 calc PR A 1
H47B H 0.5667 0.5514 0.1517 0.213 Uiso 0.732(10) 1 calc PR A 1
H47C H 0.6098 0.4945 0.1777 0.213 Uiso 0.732(10) 1 calc PR A 1
C48 C 0.6324(5) 0.4866(7) 0.0797(4) 0.089(4) Uani 0.732(10) 1 d PG A 1
H48A H 0.6902 0.4768 0.1035 0.134 Uiso 0.732(10) 1 calc PR A 1
H48B H 0.6472 0.5337 0.0776 0.134 Uiso 0.732(10) 1 calc PR A 1
H48C H 0.6222 0.4622 0.0448 0.134 Uiso 0.732(10) 1 calc PR A 1
C49 C 0.4472(5) 0.4818(6) 0.0636(3) 0.095(4) Uani 0.732(10) 1 d PG A 1
H49A H 0.3847 0.4688 0.0769 0.143 Uiso 0.732(10) 1 calc PR A 1
H49B H 0.4370 0.4573 0.0287 0.143 Uiso 0.732(10) 1 calc PR A 1
H49C H 0.4621 0.5289 0.0615 0.143 Uiso 0.732(10) 1 calc PR A 1
C46B C 0.5430(14) 0.4673(8) 0.0831(7) 0.052(7) Uani 0.268(10) 1 d PG A 2
C47B C 0.4752(15) 0.5088(10) 0.0996(9) 0.063(6) Uani 0.268(10) 1 d PG A 2
H47D H 0.4896 0.5507 0.0860 0.095 Uiso 0.268(10) 1 calc PR A 2
H47E H 0.4890 0.5168 0.1380 0.095 Uiso 0.268(10) 1 calc PR A 2
H47F H 0.4028 0.4857 0.0857 0.095 Uiso 0.268(10) 1 calc PR A 2
C48B C 0.6543(12) 0.5031(18) 0.1039(11) 0.089(4) Uani 0.268(10) 1 d PGU A 2
H48D H 0.6692 0.5433 0.0879 0.134 Uiso 0.268(10) 1 calc PR A 2
H48E H 0.6984 0.4750 0.0952 0.134 Uiso 0.268(10) 1 calc PR A 2
H48F H 0.6677 0.5145 0.1420 0.134 Uiso 0.268(10) 1 calc PR A 2
C49B C 0.521(2) 0.4540(16) 0.0242(8) 0.151(15) Uani 0.268(10) 1 d PGU A 2
H49D H 0.5398 0.4953 0.0102 0.226 Uiso 0.268(10) 1 calc PR A 2
H49E H 0.4470 0.4340 0.0105 0.226 Uiso 0.268(10) 1 calc PR A 2
H49F H 0.5605 0.4240 0.0134 0.226 Uiso 0.268(10) 1 calc PR A 2
C50 C 0.9094(3) 0.5699(2) 0.37363(17) 0.0455(10) Uani 1 1 d . . .
C51 C 0.8665(3) 0.5465(2) 0.41433(18) 0.0495(11) Uani 1 1 d . . .
C52 C 0.8437(4) 0.5915(3) 0.4501(2) 0.0642(15) Uani 1 1 d . . .
H52A H 0.8149 0.5766 0.4782 0.077 Uiso 1 1 calc R . .
C53 C 0.8623(4) 0.6554(3) 0.4449(2) 0.0745(19) Uani 1 1 d . . .
H53A H 0.8459 0.6848 0.4695 0.089 Uiso 1 1 calc R . .
C54 C 0.9040(4) 0.6795(3) 0.4053(3) 0.0734(18) Uani 1 1 d . . .
H54A H 0.9158 0.7249 0.4023 0.088 Uiso 1 1 calc R . .
C55 C 0.9288(4) 0.6363(2) 0.3694(2) 0.0581(13) Uani 1 1 d . . .
H55A H 0.9589 0.6523 0.3420 0.070 Uiso 1 1 calc R . .
C56 C 0.7952(4) 0.4428(3) 0.44783(18) 0.0610(14) Uani 1 1 d . . .
C57 C 0.7915(4) 0.3702(3) 0.44060(19) 0.0617(13) Uani 1 1 d . . .
C58 C 0.7114(7) 0.3363(4) 0.4681(3) 0.116(3) Uani 1 1 d . . .
H58A H 0.6440 0.3426 0.4519 0.174 Uiso 1 1 calc R . .
H58B H 0.7300 0.3550 0.5052 0.174 Uiso 1 1 calc R . .
H58C H 0.7085 0.2893 0.4649 0.174 Uiso 1 1 calc R . .
C59 C 0.8995(6) 0.3618(4) 0.4653(3) 0.103(3) Uani 1 1 d . . .
H59A H 0.9191 0.3810 0.5023 0.154 Uiso 1 1 calc R . .
H59B H 0.9497 0.3840 0.4468 0.154 Uiso 1 1 calc R . .
H59C H 0.8981 0.3150 0.4625 0.154 Uiso 1 1 calc R . .
C60 C 0.7640(5) 0.3405(3) 0.3828(2) 0.0663(14) Uani 1 1 d . . .
H60A H 0.6959 0.3455 0.3663 0.099 Uiso 1 1 calc R . .
H60B H 0.7632 0.2938 0.3801 0.099 Uiso 1 1 calc R . .
H60C H 0.8153 0.3631 0.3650 0.099 Uiso 1 1 calc R . .
Co2 Co 0.01327(4) 0.94803(2) 0.235314(19) 0.02820(13) Uani 1 1 d . E .
C2A1 C -0.0200(4) 0.9356(2) 0.34321(17) 0.0451(10) Uani 1 1 d . D .
C2A2 C 0.1442(4) 0.9647(2) 0.34411(16) 0.0440(10) Uani 1 1 d . E .
C2A3 C 0.2390(3) 1.0050(2) 0.27946(17) 0.0414(9) Uani 1 1 d . E .
C2A4 C 0.1893(3) 1.02773(18) 0.20011(15) 0.0340(8) Uani 1 1 d . E .
C2A5 C 0.0336(3) 0.98596(17) 0.13107(15) 0.0323(8) Uani 1 1 d . E .
C2A6 C -0.1047(3) 0.90738(18) 0.12473(15) 0.0345(8) Uani 1 1 d . E .
C2A7 C -0.2034(3) 0.87363(18) 0.18896(16) 0.0366(9) Uani 1 1 d . E .
C2A8 C -0.1766(3) 0.90008(19) 0.27412(17) 0.0403(9) Uani 1 1 d . D .
C2B1 C 0.0361(4) 0.9416(2) 0.39658(19) 0.0549(12) Uani 1 1 d . . .
H2BA H 0.0070 0.9346 0.4261 0.066 Uiso 1 1 calc R . .
C2B2 C 0.1367(4) 0.9588(2) 0.39708(19) 0.0554(12) Uani 1 1 d . . .
H2BB H 0.1921 0.9657 0.4268 0.066 Uiso 1 1 calc R . .
C2B3 C 0.3281(3) 1.0422(2) 0.26523(18) 0.0451(10) Uani 1 1 d . . .
H2BC H 0.3965 1.0533 0.2858 0.054 Uiso 1 1 calc R . .
C2B4 C 0.2973(3) 1.0586(2) 0.21751(17) 0.0424(9) Uani 1 1 d . . .
H2BD H 0.3389 1.0854 0.1989 0.051 Uiso 1 1 calc R . .
C2B5 C -0.0188(3) 0.9713(2) 0.07673(16) 0.0423(9) Uani 1 1 d . . .
H2BE H 0.0007 0.9932 0.0489 0.051 Uiso 1 1 calc R . .
C2B6 C -0.1006(3) 0.9208(2) 0.07278(16) 0.0435(10) Uani 1 1 d . . .
H2BF H -0.1471 0.8982 0.0413 0.052 Uiso 1 1 calc R . .
C2B7 C -0.2996(3) 0.8514(2) 0.20318(19) 0.0472(10) Uani 1 1 d . . .
H2BG H -0.3627 0.8281 0.1802 0.057 Uiso 1 1 calc R . .
C2B8 C -0.2843(3) 0.8693(2) 0.2547(2) 0.0522(11) Uani 1 1 d . . .
H2BH H -0.3352 0.8630 0.2748 0.063 Uiso 1 1 calc R . .
C2M1 C 0.2360(3) 0.9886(2) 0.32889(17) 0.0442(10) Uani 1 1 d . . .
C2M2 C 0.1303(3) 1.02785(16) 0.15007(14) 0.0293(7) Uani 1 1 d . . .
C2M3 C -0.1900(3) 0.86920(18) 0.13802(17) 0.0376(9) Uani 1 1 d . . .
C2M4 C -0.1265(3) 0.9146(2) 0.32681(17) 0.0424(10) Uani 1 1 d . D .
N6 N -0.1499(5) 1.0090(3) 0.40817(19) 0.0800(15) Uani 1 1 d . . .
H6 H -0.1279 1.0193 0.3800 0.096 Uiso 1 1 calc R B 1
N7 N -0.3708(3) 0.90946(19) 0.08657(16) 0.0541(10) Uani 1 1 d . C .
H7B H -0.3189 0.9424 0.0861 0.065 Uiso 1 1 calc R . .
N8 N 0.2081(3) 0.98765(16) 0.06108(13) 0.0398(8) Uani 1 1 d . . .
H8D H 0.1959 0.9628 0.0853 0.048 Uiso 1 1 calc R . .
N21 N 0.0473(3) 0.94901(16) 0.31129(13) 0.0386(7) Uani 1 1 d . . .
N22 N 0.1548(2) 0.99471(16) 0.23819(13) 0.0366(7) Uani 1 1 d . . .
N23 N -0.0204(2) 0.94639(14) 0.15966(12) 0.0286(6) Uani 1 1 d . . .
N24 N -0.1293(2) 0.90395(14) 0.23262(13) 0.0331(7) Uani 1 1 d . . .
N25 N 0.0517(3) 0.86522(15) 0.22220(14) 0.0373(7) Uani 1 1 d . . .
N26 N 0.0522(3) 0.76089(17) 0.20638(16) 0.0508(9) Uani 1 1 d . . .
H26D H 0.0377 0.7183 0.2067 0.061 Uiso 1 1 calc R E .
N27 N -0.0242(3) 1.03185(15) 0.24070(13) 0.0378(7) Uani 1 1 d . . .
N28 N -0.0273(3) 1.13627(17) 0.25141(16) 0.0556(10) Uani 1 1 d . . .
O5 O 0.2461(2) 0.98487(16) -0.01850(12) 0.0515(8) Uani 1 1 d . . .
O6 O -0.5271(3) 0.8797(2) 0.1031(2) 0.0912(14) Uani 1 1 d . C .
C9 C 0.0168(3) 0.80431(18) 0.23231(17) 0.0378(9) Uani 1 1 d . E .
C10 C 0.1155(6) 0.7954(3) 0.1790(3) 0.098(3) Uani 1 1 d . E .
H10A H 0.1533 0.7778 0.1571 0.117 Uiso 1 1 calc R . .
C11 C 0.1147(6) 0.8586(3) 0.1886(3) 0.087(2) Uani 1 1 d . E .
C12 C -0.0518(5) 0.7834(2) 0.2672(3) 0.0776(19) Uani 1 1 d . . .
H12A H -0.0641 0.7359 0.2668 0.116 Uiso 1 1 calc R E .
H12B H -0.1174 0.7948 0.2552 0.116 Uiso 1 1 calc R . .
H12C H -0.0197 0.8056 0.3030 0.116 Uiso 1 1 calc R . .
C13 C 0.0213(4) 1.09177(19) 0.26721(16) 0.0426(10) Uani 1 1 d . E .
C14 C -0.1076(5) 1.1046(2) 0.2124(2) 0.0739(17) Uani 1 1 d . E .
H14A H -0.1563 1.1242 0.1931 0.089 Uiso 1 1 calc R . .
C15 C -0.1080(4) 1.0410(2) 0.2052(2) 0.0577(13) Uani 1 1 d . E .
C16 C 0.1193(5) 1.1112(2) 0.3085(2) 0.0690(16) Uani 1 1 d . . .
H16B H 0.1342 1.1582 0.3213 0.104 Uiso 1 1 calc R E .
H16C H 0.1758 1.1023 0.2935 0.104 Uiso 1 1 calc R . .
H16D H 0.1121 1.0861 0.3376 0.104 Uiso 1 1 calc R . .
C61 C 0.1766(3) 1.07428(17) 0.11681(14) 0.0317(8) Uani 1 1 d . . .
C62 C 0.2173(3) 1.05462(18) 0.07499(15) 0.0339(8) Uani 1 1 d . . .
C63 C 0.2641(3) 1.1025(2) 0.04778(15) 0.0395(9) Uani 1 1 d . . .
H63A H 0.2961 1.0903 0.0208 0.047 Uiso 1 1 calc R . .
C64 C 0.2636(3) 1.1669(2) 0.06015(16) 0.0411(10) Uani 1 1 d . . .
H64A H 0.2928 1.1986 0.0404 0.049 Uiso 1 1 calc R . .
C65 C 0.2219(3) 1.18663(19) 0.10035(17) 0.0421(10) Uani 1 1 d . . .
H65A H 0.2217 1.2313 0.1085 0.050 Uiso 1 1 calc R . .
C66 C 0.1800(3) 1.14003(18) 0.12882(16) 0.0369(8) Uani 1 1 d . . .
H66A H 0.1529 1.1535 0.1574 0.044 Uiso 1 1 calc R . .
C67 C 0.2155(3) 0.9558(2) 0.01536(17) 0.0424(9) Uani 1 1 d . . .
C68 C 0.1788(4) 0.8807(2) 0.0066(2) 0.0546(12) Uani 1 1 d . . .
C69 C 0.0788(5) 0.8643(3) -0.0359(3) 0.087(2) Uani 1 1 d . . .
H69A H 0.0272 0.8827 -0.0229 0.131 Uiso 1 1 calc R . .
H69B H 0.0532 0.8166 -0.0446 0.131 Uiso 1 1 calc R . .
H69C H 0.0922 0.8832 -0.0672 0.131 Uiso 1 1 calc R . .
C70 C 0.2609(5) 0.8527(3) -0.0119(3) 0.0729(16) Uani 1 1 d . . .
H70A H 0.3236 0.8634 0.0160 0.109 Uiso 1 1 calc R . .
H70B H 0.2760 0.8716 -0.0430 0.109 Uiso 1 1 calc R . .
H70C H 0.2360 0.8049 -0.0207 0.109 Uiso 1 1 calc R . .
C71 C 0.1589(5) 0.8512(2) 0.0557(2) 0.0709(16) Uani 1 1 d . . .
H71A H 0.2231 0.8617 0.0826 0.106 Uiso 1 1 calc R . .
H71B H 0.1332 0.8035 0.0469 0.106 Uiso 1 1 calc R . .
H71C H 0.1075 0.8696 0.0690 0.106 Uiso 1 1 calc R . .
C72 C -0.2742(3) 0.8262(2) 0.09540(16) 0.0395(9) Uani 1 1 d . . .
C73 C -0.2661(3) 0.7638(2) 0.07842(18) 0.0452(10) Uani 1 1 d . . .
H73A H -0.2055 0.7505 0.0924 0.054 Uiso 1 1 calc R . .
C74 C -0.3446(4) 0.7205(2) 0.04157(19) 0.0520(11) Uani 1 1 d . . .
H74A H -0.3376 0.6780 0.0305 0.062 Uiso 1 1 calc R . .
C75 C -0.4321(4) 0.7389(2) 0.0213(2) 0.0549(12) Uani 1 1 d . . .
H75A H -0.4871 0.7085 -0.0029 0.066 Uiso 1 1 calc R . .
C76 C -0.4411(3) 0.8009(3) 0.03550(19) 0.0547(12) Uani 1 1 d . . .
H76A H -0.5014 0.8138 0.0203 0.066 Uiso 1 1 calc R . .
C77 C -0.3621(3) 0.8455(2) 0.07239(18) 0.0470(10) Uani 1 1 d . . .
C78 C -0.4545(4) 0.9234(3) 0.1009(2) 0.0593(13) Uani 1 1 d . . .
C79A C -0.4442(16) 0.9944(12) 0.1266(6) 0.046(4) Uani 0.438(12) 1 d P C 1
C81A C -0.4133(13) 0.9968(7) 0.1875(5) 0.078(5) Uani 0.438(12) 1 d P C 1
H81A H -0.4062 1.0413 0.2046 0.118 Uiso 0.438(12) 1 calc PR C 1
H81B H -0.3477 0.9846 0.1970 0.118 Uiso 0.438(12) 1 calc PR C 1
H81C H -0.4668 0.9660 0.1990 0.118 Uiso 0.438(12) 1 calc PR C 1
C80A C -0.551(2) 1.0042(18) 0.1152(11) 0.089(8) Uani 0.438(12) 1 d P C 1
H80A H -0.5742 1.0042 0.0775 0.134 Uiso 0.438(12) 1 calc PR C 1
H80B H -0.5514 1.0462 0.1343 0.134 Uiso 0.438(12) 1 calc PR C 1
H80C H -0.5973 0.9685 0.1265 0.134 Uiso 0.438(12) 1 calc PR C 1
C82A C -0.367(2) 1.0421(15) 0.1088(9) 0.078(7) Uani 0.438(12) 1 d PU C 1
H82A H -0.3875 1.0403 0.0707 0.117 Uiso 0.438(12) 1 calc PR C 1
H82B H -0.3000 1.0315 0.1179 0.117 Uiso 0.438(12) 1 calc PR C 1
H82C H -0.3619 1.0863 0.1258 0.117 Uiso 0.438(12) 1 calc PR C 1
C79B C -0.4563(13) 0.9957(10) 0.1037(6) 0.061(4) Uani 0.562(12) 1 d P C 2
C81B C -0.3462(11) 1.0400(7) 0.1314(7) 0.065(5) Uani 0.562(12) 1 d P C 2
H81D H -0.2974 1.0348 0.1096 0.098 Uiso 0.562(12) 1 calc PR C 2
H81E H -0.3237 1.0266 0.1657 0.098 Uiso 0.562(12) 1 calc PR C 2
H81F H -0.3492 1.0860 0.1362 0.098 Uiso 0.562(12) 1 calc PR C 2
C80B C -0.5266(13) 1.0041(12) 0.1427(9) 0.092(7) Uani 0.562(12) 1 d P C 2
H80D H -0.5968 0.9779 0.1274 0.139 Uiso 0.562(12) 1 calc PR C 2
H80E H -0.5271 1.0504 0.1493 0.139 Uiso 0.562(12) 1 calc PR C 2
H80F H -0.5000 0.9894 0.1757 0.139 Uiso 0.562(12) 1 calc PR C 2
C82B C -0.4903(7) 1.0174(6) 0.0533(5) 0.079(4) Uani 0.562(12) 1 d P C 2
H82D H -0.5598 0.9913 0.0364 0.119 Uiso 0.562(12) 1 calc PR C 2
H82E H -0.4429 1.0117 0.0307 0.119 Uiso 0.562(12) 1 calc PR C 2
H82F H -0.4908 1.0638 0.0591 0.119 Uiso 0.562(12) 1 calc PR C 2
C80 C -0.1871(4) 0.8965(2) 0.36719(19) 0.0528(11) Uani 1 1 d . . .
C81 C -0.2270(4) 0.8306(3) 0.3693(2) 0.0631(14) Uani 1 1 d . D .
H81G H -0.2154 0.7984 0.3451 0.076 Uiso 1 1 calc R . .
C82 C -0.2829(5) 0.8107(3) 0.4057(3) 0.0814(18) Uani 1 1 d . . .
H82G H -0.3095 0.7653 0.4063 0.098 Uiso 1 1 calc R D .
C83 C -0.3000(5) 0.8561(4) 0.4406(3) 0.088(2) Uani 1 1 d . D .
H83A H -0.3412 0.8420 0.4645 0.106 Uiso 1 1 calc R . .
C84 C -0.2588(5) 0.9217(4) 0.4421(3) 0.0822(18) Uani 1 1 d . . .
H84A H -0.2707 0.9529 0.4670 0.099 Uiso 1 1 calc R D .
C85 C -0.1985(5) 0.9424(3) 0.4059(2) 0.0674(14) Uani 1 1 d . D .
C87 C -0.0603(8) 1.1245(4) 0.4432(3) 0.109(3) Uani 1 1 d . . .
O7 O -0.1810(7) 1.0606(4) 0.4813(3) 0.104(3) Uani 0.671(6) 1 d P D 1
C86 C -0.1312(11) 1.0609(7) 0.4477(5) 0.088(4) Uani 0.671(6) 1 d P D 1
C88 C -0.1269(16) 1.1752(9) 0.4376(7) 0.166(6) Uani 0.671(6) 1 d PU D 1
H88A H -0.1482 1.1795 0.4004 0.249 Uiso 0.671(6) 1 calc PR D 1
H88B H -0.0865 1.2178 0.4570 0.249 Uiso 0.671(6) 1 calc PR D 1
H88C H -0.1880 1.1604 0.4516 0.249 Uiso 0.671(6) 1 calc PR D 1
C89 C -0.0072(13) 1.1275(7) 0.3983(6) 0.119(5) Uani 0.671(6) 1 d P D 1
H89A H -0.0141 1.0830 0.3815 0.179 Uiso 0.671(6) 1 calc PR D 1
H89B H 0.0659 1.1494 0.4114 0.179 Uiso 0.671(6) 1 calc PR D 1
H89C H -0.0388 1.1522 0.3727 0.179 Uiso 0.671(6) 1 calc PR D 1
C90 C 0.0185(10) 1.1524(5) 0.4933(4) 0.095(3) Uani 0.671(6) 1 d P D 1
H90A H 0.0847 1.1439 0.4901 0.143 Uiso 0.671(6) 1 calc PR D 1
H90B H -0.0039 1.1318 0.5223 0.143 Uiso 0.671(6) 1 calc PR D 1
H90C H 0.0260 1.1998 0.5002 0.143 Uiso 0.671(6) 1 calc PR D 1
O7C O -0.0617(16) 1.0251(7) 0.4868(4) 0.116(7) Uani 0.329(6) 1 d P D 2
C86C C -0.080(3) 1.0463(16) 0.4509(12) 0.088(4) Uani 0.329(6) 1 d P D 2
C88C C -0.087(3) 1.1646(18) 0.4927(14) 0.166(6) Uani 0.329(6) 1 d P D 2
H88D H -0.0823 1.2103 0.4870 0.249 Uiso 0.329(6) 1 calc PR D 2
H88E H -0.0384 1.1632 0.5251 0.249 Uiso 0.329(6) 1 calc PR D 2
H88F H -0.1574 1.1443 0.4956 0.249 Uiso 0.329(6) 1 calc PR D 2
C89C C -0.084(3) 1.1298(15) 0.3822(12) 0.119(5) Uani 0.329(6) 1 d PU D 2
H89D H -0.0526 1.1000 0.3640 0.179 Uiso 0.329(6) 1 calc PR D 2
H89E H -0.0557 1.1749 0.3769 0.179 Uiso 0.329(6) 1 calc PR D 2
H89F H -0.1587 1.1178 0.3682 0.179 Uiso 0.329(6) 1 calc PR D 2
C90C C 0.054(2) 1.1172(10) 0.4630(8) 0.095(3) Uani 0.329(6) 1 d P D 2
H90D H 0.0714 1.0893 0.4360 0.143 Uiso 0.329(6) 1 calc PR D 2
H90E H 0.0588 1.0973 0.4953 0.143 Uiso 0.329(6) 1 calc PR D 2
H90F H 0.1022 1.1606 0.4698 0.143 Uiso 0.329(6) 1 calc PR D 2
C94A C 0.3774(5) 0.9673(3) 0.3978(3) 0.052(2) Uani 0.559(4) 1 d PG E 1
C95A C 0.4660(6) 0.9899(4) 0.4374(3) 0.082(4) Uani 0.559(4) 1 d PG E 1
H95A H 0.4995 0.9596 0.4534 0.099 Uiso 0.559(4) 1 calc PR E 1
C96A C 0.5056(8) 1.0568(4) 0.4535(4) 0.104(6) Uani 0.559(4) 1 d PGU E 1
H96A H 0.5661 1.0723 0.4805 0.125 Uiso 0.559(4) 1 calc PR E 1
C97A C 0.4565(11) 1.1012(3) 0.4300(5) 0.117(8) Uani 0.559(4) 1 d PG E 1
H97A H 0.4836 1.1469 0.4410 0.140 Uiso 0.559(4) 1 calc PR E 1
C98A C 0.3679(10) 1.0786(4) 0.3904(5) 0.068(4) Uani 0.559(4) 1 d PG E 1
H98A H 0.3344 1.1090 0.3744 0.082 Uiso 0.559(4) 1 calc PR E 1
C99A C 0.3284(7) 1.0117(4) 0.3743(4) 0.050(4) Uani 0.559(4) 1 d PG E 1
N5A N 0.3314(6) 0.8998(3) 0.3825(3) 0.056(2) Uani 0.559(4) 1 d P E 1
H5AA H 0.2958 0.8887 0.3499 0.067 Uiso 0.559(4) 1 calc PR E 1
C93A C 0.3344(9) 0.8480(4) 0.4119(5) 0.092(5) Uani 0.559(4) 1 d P E 1
O8A O 0.4170(7) 0.8453(4) 0.4400(3) 0.091(3) Uani 0.559(4) 1 d P E 1
C92A C 0.2616(9) 0.7843(4) 0.3902(4) 0.074(3) Uani 0.559(4) 1 d PU E 1
C89A C 0.1940(8) 0.7812(4) 0.3357(4) 0.066(3) Uani 0.559(4) 1 d P E 1
H89G H 0.1659 0.8200 0.3345 0.098 Uiso 0.559(4) 1 calc PR E 1
H89H H 0.1374 0.7416 0.3283 0.098 Uiso 0.559(4) 1 calc PR E 1
H89I H 0.2354 0.7800 0.3093 0.098 Uiso 0.559(4) 1 calc PR E 1
C90A C 0.3129(10) 0.7246(5) 0.3969(5) 0.081(3) Uani 0.559(4) 1 d P E 1
H90O H 0.3548 0.7302 0.4326 0.122 Uiso 0.559(4) 1 calc PR E 1
H90G H 0.3567 0.7229 0.3717 0.122 Uiso 0.559(4) 1 calc PR E 1
H90H H 0.2590 0.6837 0.3905 0.122 Uiso 0.559(4) 1 calc PR E 1
C91A C 0.2015(9) 0.7721(11) 0.4215(6) 0.149(9) Uani 0.559(4) 1 d P E 1
H91A H 0.1633 0.8060 0.4231 0.224 Uiso 0.559(4) 1 calc PR E 1
H91B H 0.2422 0.7716 0.4566 0.224 Uiso 0.559(4) 1 calc PR E 1
H91C H 0.1531 0.7292 0.4090 0.224 Uiso 0.559(4) 1 calc PR E 1
C94B C 0.4150(7) 0.9707(5) 0.3672(3) 0.062(3) Uani 0.441(4) 1 d PG E 2
C95B C 0.5096(6) 0.9912(5) 0.4028(4) 0.079(4) Uani 0.441(4) 1 d PG E 2
H95B H 0.5594 0.9663 0.4029 0.095 Uiso 0.441(4) 1 calc PR E 2
C96B C 0.5311(7) 1.0482(6) 0.4382(4) 0.070(4) Uani 0.441(4) 1 d PGU E 2
H96B H 0.5958 1.0622 0.4625 0.084 Uiso 0.441(4) 1 calc PR E 2
C97B C 0.4582(10) 1.0846(6) 0.4380(6) 0.076(5) Uani 0.441(4) 1 d PG E 2
H97B H 0.4729 1.1236 0.4622 0.091 Uiso 0.441(4) 1 calc PR E 2
C98B C 0.3636(9) 1.0641(7) 0.4024(7) 0.074(6) Uani 0.441(4) 1 d PG E 2
H98B H 0.3138 1.0891 0.4023 0.089 Uiso 0.441(4) 1 calc PR E 2
C99B C 0.3421(7) 1.0071(7) 0.3670(5) 0.050(5) Uani 0.441(4) 1 d PG E 2
N5B N 0.3881(7) 0.9121(5) 0.3309(4) 0.068(3) Uani 0.441(4) 1 d P E 2
H5BA H 0.3224 0.8915 0.3235 0.081 Uiso 0.441(4) 1 calc PR E 2
C93B C 0.4520(7) 0.8806(5) 0.3041(5) 0.061(3) Uani 0.441(4) 1 d PU E 2
O8B O 0.5390(10) 0.8961(8) 0.3220(5) 0.138(6) Uani 0.441(4) 1 d P E 2
C92B C 0.4029(11) 0.8209(7) 0.2718(6) 0.078(4) Uani 0.441(4) 1 d P E 2
C89B C 0.2846(9) 0.7952(6) 0.2692(6) 0.069(3) Uani 0.441(4) 1 d P E 2
H89J H 0.2747 0.7839 0.3034 0.104 Uiso 0.441(4) 1 calc PR E 2
H89K H 0.2560 0.7563 0.2426 0.104 Uiso 0.441(4) 1 calc PR E 2
H89L H 0.2494 0.8296 0.2598 0.104 Uiso 0.441(4) 1 calc PR E 2
C90B C 0.4589(11) 0.7710(7) 0.2802(8) 0.097(6) Uani 0.441(4) 1 d P E 2
H90I H 0.4538 0.7561 0.3140 0.145 Uiso 0.441(4) 1 calc PR E 2
H90J H 0.5314 0.7892 0.2802 0.145 Uiso 0.441(4) 1 calc PR E 2
H90K H 0.4296 0.7339 0.2521 0.145 Uiso 0.441(4) 1 calc PR E 2
C91B C 0.4146(6) 0.8364(7) 0.2171(4) 0.057(3) Uani 0.441(4) 1 d PU E 2
H91D H 0.4878 0.8517 0.2173 0.086 Uiso 0.441(4) 1 calc PR E 2
H91E H 0.3794 0.8708 0.2076 0.086 Uiso 0.441(4) 1 calc PR E 2
H91F H 0.3840 0.7968 0.1914 0.086 Uiso 0.441(4) 1 calc PR E 2
C1S C 0.3559(9) 0.4052(5) 0.4552(3) 0.116(3) Uani 1 1 d . . .
H1SA H 0.3735 0.4515 0.4566 0.139 Uiso 1 1 calc R . .
C2S C 0.4285(10) 0.3726(8) 0.4744(4) 0.151(4) Uani 1 1 d . . .
H2SA H 0.4982 0.3959 0.4881 0.182 Uiso 1 1 calc R . .
C3S C 0.2978(8) 0.2711(6) 0.4525(4) 0.121(3) Uani 1 1 d . . .
H3SA H 0.2772 0.2251 0.4524 0.146 Uiso 1 1 calc R . .
C4S C 0.3988(11) 0.3049(7) 0.4736(4) 0.140(4) Uani 1 1 d . . .
H4SA H 0.4480 0.2819 0.4876 0.167 Uiso 1 1 calc R . .
C5S C 0.2300(8) 0.3030(6) 0.4325(4) 0.125(3) Uani 1 1 d . . .
H5SA H 0.1614 0.2790 0.4170 0.150 Uiso 1 1 calc R . .
C6S C 0.2548(9) 0.3684(6) 0.4333(3) 0.119(3) Uani 1 1 d . . .
H6SA H 0.2036 0.3898 0.4190 0.143 Uiso 1 1 calc R . .
C7S C 0.6177(7) 0.6810(4) 0.1809(3) 0.097(3) Uani 0.70 1 d PG . .
H7S H 0.5996 0.6995 0.1498 0.116 Uiso 0.70 1 calc PR . .
C8S C 0.5486(6) 0.6681(5) 0.2131(4) 0.150(6) Uani 0.70 1 d PG . .
H8SA H 0.4833 0.6778 0.2041 0.180 Uiso 0.70 1 calc PR . .
C9S C 0.5750(7) 0.6410(5) 0.2586(4) 0.198(9) Uani 0.70 1 d PG . .
H9SA H 0.5278 0.6322 0.2806 0.237 Uiso 0.70 1 calc PR . .
C10S C 0.6706(7) 0.6269(4) 0.2718(3) 0.101(3) Uani 0.70 1 d PG . .
H10B H 0.6887 0.6084 0.3028 0.122 Uiso 0.70 1 calc PR . .
C11S C 0.7397(5) 0.6398(4) 0.2395(3) 0.109(4) Uani 0.70 1 d PG . .
H11B H 0.8050 0.6301 0.2485 0.131 Uiso 0.70 1 calc PR . .
C12S C 0.7132(6) 0.6668(4) 0.1941(3) 0.110(4) Uani 0.70 1 d PG . .
H12D H 0.7604 0.6757 0.1720 0.132 Uiso 0.70 1 calc PR . .
C13S C 0.7442(7) 0.0709(5) 0.2932(4) 0.164(8) Uani 0.65 1 d PG . .
H13A H 0.7902 0.0508 0.2789 0.197 Uiso 0.65 1 calc PR . .
C14S C 0.6746(7) 0.0349(4) 0.3181(4) 0.092(3) Uani 0.65 1 d PG . .
H14B H 0.6730 -0.0098 0.3209 0.111 Uiso 0.65 1 calc PR . .
C15S C 0.6072(6) 0.0644(5) 0.3391(3) 0.193(10) Uani 0.65 1 d PG . .
H15B H 0.5596 0.0398 0.3561 0.232 Uiso 0.65 1 calc PR . .
C16S C 0.6095(6) 0.1298(5) 0.3350(3) 0.091(3) Uani 0.65 1 d PG . .
H16E H 0.5635 0.1499 0.3493 0.110 Uiso 0.65 1 calc PR . .
C17S C 0.6791(7) 0.1657(4) 0.3101(4) 0.130(5) Uani 0.65 1 d PG . .
H17A H 0.6807 0.2104 0.3073 0.157 Uiso 0.65 1 calc PR . .
C18S C 0.7464(7) 0.1363(5) 0.2891(4) 0.138(6) Uani 0.65 1 d PG . .
H18B H 0.7940 0.1609 0.2721 0.166 Uiso 0.65 1 calc PR . .
H3AD H 0.992(3) 0.393(2) 0.3388(16) 0.033(10) Uiso 1 1 d . . .
H8AD H -0.158(4) 1.005(3) 0.186(2) 0.070(16) Uiso 1 1 d . . .
H4AD H 0.860(4) 0.496(2) 0.1598(19) 0.051(14) Uiso 1 1 d . . .
H9AD H 0.161(4) 0.897(3) 0.179(2) 0.073(16) Uiso 1 1 d . . .

loop_
_atom_site_aniso_label
_atom_site_aniso_U_11
_atom_site_aniso_U_22
_atom_site_aniso_U_33
_atom_site_aniso_U_23
_atom_site_aniso_U_13
_atom_site_aniso_U_12
Co1 0.0274(2) 0.0197(2) 0.0294(3) 0.00006(18) 0.00659(19) 0.00453(17)
C1A1 0.0328(18) 0.0273(18) 0.035(2) -0.0062(15) 0.0013(15) 0.0075(15)
C1A2 0.0300(18) 0.0276(18) 0.038(2) -0.0028(15) 0.0005(15) 0.0036(14)
C1A3 0.0296(18) 0.040(2) 0.041(2) 0.0021(17) 0.0081(16) 0.0076(16)
C1A4 0.036(2) 0.039(2) 0.035(2) 0.0060(16) 0.0137(16) 0.0064(16)
C1A5 0.040(2) 0.039(2) 0.0296(19) 0.0004(16) 0.0097(16) 0.0087(16)
C1A6 0.0319(19) 0.039(2) 0.035(2) -0.0084(16) 0.0055(16) 0.0040(16)
C1A7 0.0305(18) 0.0337(19) 0.0300(19) -0.0009(15) 0.0059(15) 0.0026(15)
C1A8 0.0321(18) 0.0300(18) 0.034(2) -0.0037(15) 0.0050(15) 0.0093(15)
C1B1 0.038(2) 0.043(2) 0.042(2) -0.0153(18) 0.0012(18) 0.0093(18)
C1B2 0.036(2) 0.041(2) 0.040(2) -0.0080(17) -0.0005(17) 0.0076(17)
C1B3 0.031(2) 0.067(3) 0.049(3) 0.002(2) 0.0109(18) 0.006(2)
C1B4 0.041(2) 0.067(3) 0.045(3) 0.006(2) 0.019(2) 0.011(2)
C1B5 0.045(2) 0.064(3) 0.031(2) -0.006(2) 0.0090(18) 0.011(2)
C1B6 0.035(2) 0.060(3) 0.042(2) -0.019(2) 0.0055(18) -0.0002(19)
C1B7 0.0312(19) 0.043(2) 0.036(2) -0.0039(17) 0.0065(16) 0.0033(16)
C1B8 0.036(2) 0.042(2) 0.038(2) -0.0059(17) 0.0092(17) 0.0111(17)
C1M1 0.0299(19) 0.033(2) 0.046(2) -0.0009(17) 0.0047(17) 0.0071(15)
C1M2 0.042(2) 0.036(2) 0.036(2) 0.0048(16) 0.0164(17) 0.0106(17)
C1M3 0.0327(19) 0.037(2) 0.037(2) -0.0050(17) 0.0056(16) 0.0018(16)
C1M4 0.0343(19) 0.0311(19) 0.034(2) -0.0053(15) 0.0059(16) 0.0103(15)
N11 0.0283(15) 0.0231(14) 0.0336(16) -0.0007(12) 0.0050(12) 0.0063(11)
N12 0.0304(15) 0.0290(15) 0.0333(17) 0.0020(13) 0.0073(13) 0.0060(12)
N13 0.0313(15) 0.0272(15) 0.0303(16) -0.0026(12) 0.0084(12) 0.0028(12)
N14 0.0291(15) 0.0244(14) 0.0317(16) -0.0046(12) 0.0060(12) 0.0037(12)
N15 0.0376(16) 0.0253(15) 0.0348(17) 0.0056(13) 0.0064(13) 0.0080(13)
N16 0.063(2) 0.0341(18) 0.052(2) 0.0111(16) 0.0105(19) 0.0176(17)
N17 0.0345(16) 0.0225(14) 0.0315(16) -0.0002(12) 0.0092(13) 0.0071(12)
N18 0.053(2) 0.0233(15) 0.047(2) 0.0032(14) 0.0143(16) 0.0124(14)
N1 0.065(2) 0.046(2) 0.046(2) 0.0054(17) 0.0300(19) 0.0098(18)
N2 0.0320(18) 0.066(3) 0.052(2) 0.0047(19) 0.0062(16) 0.0019(17)
N3 0.050(2) 0.071(3) 0.044(2) -0.0112(19) 0.0172(18) 0.021(2)
N4 0.0310(17) 0.072(3) 0.046(2) -0.0099(18) 0.0054(15) 0.0210(17)
O1 0.149(4) 0.066(3) 0.099(3) 0.016(2) 0.089(3) 0.016(3)
O2 0.036(2) 0.101(3) 0.156(5) 0.034(3) 0.019(2) 0.010(2)
O3 0.119(4) 0.123(4) 0.087(3) 0.013(3) 0.067(3) 0.054(3)
O4 0.053(2) 0.087(3) 0.172(5) -0.023(3) 0.040(3) 0.026(2)
C1 0.050(2) 0.0282(19) 0.039(2) 0.0048(16) 0.0105(18) 0.0111(17)
C2 0.060(3) 0.056(3) 0.065(3) 0.025(2) 0.004(2) 0.025(2)
C3 0.043(2) 0.044(2) 0.050(3) 0.016(2) 0.001(2) 0.006(2)
C4 0.055(3) 0.028(2) 0.060(3) 0.0036(19) 0.000(2) -0.0017(19)
C5 0.0354(19) 0.0232(17) 0.043(2) 0.0002(15) 0.0080(16) 0.0092(14)
C6 0.055(2) 0.031(2) 0.044(2) 0.0091(17) 0.0181(19) 0.0137(18)
C7 0.044(2) 0.0274(19) 0.038(2) 0.0026(16) 0.0126(17) 0.0123(16)
C8 0.060(3) 0.032(2) 0.047(2) -0.0033(18) 0.019(2) 0.0155(19)
C17 0.032(2) 0.058(3) 0.047(3) -0.007(2) 0.0034(18) 0.0070(19)
C18 0.035(2) 0.075(3) 0.044(3) -0.011(2) 0.0052(19) 0.018(2)
C19 0.037(2) 0.100(4) 0.063(3) -0.024(3) -0.001(2) 0.025(3)
C20 0.035(3) 0.109(5) 0.092(5) -0.031(4) -0.010(3) 0.011(3)
C21 0.044(3) 0.076(4) 0.103(5) -0.025(3) -0.001(3) -0.002(3)
C22 0.039(2) 0.060(3) 0.081(4) -0.012(3) 0.003(2) 0.003(2)
C23 0.045(3) 0.069(3) 0.063(3) 0.006(2) 0.020(2) 0.029(2)
C24 0.053(3) 0.068(3) 0.065(3) 0.000(3) 0.013(2) 0.027(3)
C25 0.150(8) 0.141(8) 0.107(6) -0.048(6) 0.074(6) -0.028(6)
C26 0.060(3) 0.061(4) 0.137(6) -0.001(4) 0.024(4) 0.011(3)
C27 0.126(7) 0.071(5) 0.188(10) 0.011(5) -0.058(7) 0.031(5)
C28 0.041(2) 0.049(2) 0.033(2) 0.0021(18) 0.0138(17) 0.0092(18)
C29 0.058(3) 0.047(2) 0.043(2) 0.0058(19) 0.023(2) 0.016(2)
C30 0.076(3) 0.058(3) 0.049(3) 0.003(2) 0.029(2) 0.025(3)
C31 0.072(3) 0.066(3) 0.045(3) 0.003(2) 0.028(2) 0.024(3)
C32 0.068(3) 0.057(3) 0.043(3) 0.007(2) 0.025(2) 0.017(2)
C33 0.044(2) 0.051(2) 0.038(2) 0.0032(19) 0.0159(18) 0.0099(19)
C34 0.061(3) 0.056(3) 0.049(3) 0.015(2) 0.026(2) 0.014(2)
C35 0.071(3) 0.047(3) 0.054(3) 0.016(2) 0.028(2) 0.015(2)
C36 0.188(9) 0.059(4) 0.056(4) 0.007(3) 0.004(4) -0.001(4)
C37 0.091(5) 0.079(4) 0.100(5) 0.010(4) 0.030(4) 0.032(4)
C38 0.114(6) 0.072(4) 0.084(5) 0.019(3) 0.032(4) -0.004(4)
C39 0.040(2) 0.040(2) 0.043(2) -0.0110(18) 0.0116(18) 0.0022(17)
C40 0.048(3) 0.042(2) 0.058(3) -0.004(2) 0.003(2) 0.006(2)
C41 0.059(3) 0.041(3) 0.077(4) 0.003(2) 0.013(3) 0.005(2)
C42 0.043(3) 0.054(3) 0.066(3) -0.006(2) 0.008(2) -0.001(2)
C43 0.040(2) 0.059(3) 0.049(3) -0.002(2) 0.004(2) -0.005(2)
C44 0.033(2) 0.054(3) 0.040(2) -0.0093(19) 0.0057(17) 0.0039(18)
C45 0.035(2) 0.079(4) 0.054(3) 0.011(2) 0.010(2) 0.014(2)
C46 0.047(5) 0.092(7) 0.054(5) 0.020(4) 0.018(4) 0.022(4)
C47 0.222(17) 0.113(10) 0.081(8) -0.010(7) 0.022(9) 0.039(10)
C48 0.054(5) 0.110(8) 0.119(10) 0.059(8) 0.024(5) 0.028(5)
C49 0.047(5) 0.141(10) 0.111(9) 0.061(8) 0.018(5) 0.033(6)
C46B 0.041(12) 0.046(12) 0.066(16) -0.004(10) 0.022(10) 0.001(8)
C47B 0.059(13) 0.059(13) 0.081(16) 0.034(12) 0.024(12) 0.017(10)
C48B 0.054(5) 0.110(8) 0.119(10) 0.059(8) 0.024(5) 0.028(5)
C49B 0.17(2) 0.15(2) 0.13(2) 0.027(16) 0.054(17) 0.010(16)
C50 0.034(2) 0.047(2) 0.048(3) -0.0201(19) -0.0001(18) 0.0136(18)
C51 0.031(2) 0.066(3) 0.044(2) -0.021(2) 0.0022(18) 0.015(2)
C52 0.037(2) 0.081(4) 0.061(3) -0.040(3) 0.002(2) 0.015(2)
C53 0.045(3) 0.083(4) 0.081(4) -0.053(3) 0.008(3) 0.016(3)
C54 0.060(3) 0.048(3) 0.099(5) -0.034(3) 0.000(3) 0.021(2)
C55 0.051(3) 0.042(3) 0.072(3) -0.019(2) 0.004(2) 0.014(2)
C56 0.056(3) 0.098(4) 0.034(2) 0.002(2) 0.010(2) 0.032(3)
C57 0.061(3) 0.091(4) 0.045(3) 0.021(3) 0.016(2) 0.035(3)
C58 0.147(8) 0.136(7) 0.100(6) 0.051(5) 0.078(6) 0.049(6)
C59 0.105(5) 0.144(7) 0.070(4) 0.007(4) -0.005(4) 0.074(5)
C60 0.069(3) 0.068(3) 0.061(3) 0.018(3) 0.013(3) 0.014(3)
Co2 0.0303(3) 0.0210(2) 0.0346(3) 0.00537(19) 0.0083(2) 0.00755(18)
C2A1 0.054(3) 0.044(2) 0.040(2) 0.0139(19) 0.0156(19) 0.0106(19)
C2A2 0.057(3) 0.037(2) 0.039(2) 0.0115(18) 0.0079(19) 0.0129(19)
C2A3 0.041(2) 0.038(2) 0.041(2) 0.0058(18) 0.0031(18) 0.0069(17)
C2A4 0.0318(18) 0.0306(19) 0.038(2) 0.0059(16) 0.0074(16) 0.0041(15)
C2A5 0.0317(18) 0.0280(18) 0.035(2) 0.0052(15) 0.0055(15) 0.0055(14)
C2A6 0.0308(18) 0.0293(18) 0.040(2) -0.0009(16) 0.0055(16) 0.0058(15)
C2A7 0.0337(19) 0.0293(19) 0.046(2) -0.0022(16) 0.0129(17) 0.0060(15)
C2A8 0.040(2) 0.035(2) 0.050(3) 0.0056(18) 0.0187(19) 0.0121(17)
C2B1 0.068(3) 0.057(3) 0.045(3) 0.016(2) 0.020(2) 0.015(2)
C2B2 0.071(3) 0.053(3) 0.043(3) 0.013(2) 0.014(2) 0.013(2)
C2B3 0.036(2) 0.046(2) 0.049(3) 0.006(2) 0.0051(18) 0.0044(18)
C2B4 0.038(2) 0.042(2) 0.043(2) 0.0063(18) 0.0087(18) 0.0027(17)
C2B5 0.040(2) 0.046(2) 0.034(2) 0.0088(18) 0.0021(17) -0.0005(18)
C2B6 0.035(2) 0.048(2) 0.037(2) 0.0004(18) -0.0004(17) -0.0010(18)
C2B7 0.036(2) 0.046(2) 0.057(3) -0.003(2) 0.018(2) 0.0028(18)
C2B8 0.045(2) 0.054(3) 0.064(3) 0.006(2) 0.029(2) 0.010(2)
C2M1 0.051(2) 0.036(2) 0.041(2) 0.0078(18) 0.0031(19) 0.0064(18)
C2M2 0.0321(18) 0.0238(17) 0.0332(19) 0.0045(14) 0.0091(15) 0.0076(14)
C2M3 0.0338(19) 0.0282(19) 0.049(2) -0.0034(17) 0.0079(17) 0.0079(15)
C2M4 0.053(2) 0.035(2) 0.049(3) 0.0129(18) 0.025(2) 0.0159(18)
N6 0.125(5) 0.074(3) 0.059(3) 0.016(2) 0.046(3) 0.037(3)
N7 0.0327(18) 0.052(2) 0.069(3) -0.0165(19) 0.0048(17) 0.0095(16)
N8 0.0435(19) 0.0311(17) 0.0397(19) -0.0003(14) 0.0113(15) -0.0009(14)
N21 0.0427(18) 0.0351(17) 0.0395(18) 0.0126(14) 0.0106(15) 0.0085(14)
N22 0.0321(16) 0.0387(18) 0.0389(18) 0.0118(14) 0.0063(14) 0.0072(13)
N23 0.0279(14) 0.0222(14) 0.0334(16) 0.0019(12) 0.0047(12) 0.0040(11)
N24 0.0346(16) 0.0273(15) 0.0401(18) 0.0022(13) 0.0142(14) 0.0091(13)
N25 0.0417(18) 0.0280(16) 0.050(2) 0.0111(14) 0.0185(15) 0.0152(14)
N26 0.071(3) 0.0302(18) 0.065(2) 0.0133(17) 0.032(2) 0.0239(17)
N27 0.0452(19) 0.0270(16) 0.0432(19) 0.0026(14) 0.0120(15) 0.0120(14)
N28 0.081(3) 0.0256(17) 0.056(2) -0.0002(16) 0.005(2) 0.0177(18)
O5 0.0566(19) 0.0546(19) 0.0460(18) -0.0003(15) 0.0183(15) 0.0163(15)
O6 0.082(3) 0.069(3) 0.131(4) -0.007(3) 0.064(3) 0.009(2)
C9 0.043(2) 0.0261(18) 0.048(2) 0.0096(17) 0.0134(18) 0.0105(16)
C10 0.162(7) 0.050(3) 0.140(6) 0.046(4) 0.117(6) 0.060(4)
C11 0.125(5) 0.046(3) 0.141(6) 0.047(3) 0.107(5) 0.047(3)
C12 0.119(5) 0.039(3) 0.109(5) 0.035(3) 0.080(4) 0.035(3)
C13 0.061(3) 0.029(2) 0.037(2) 0.0022(16) 0.0095(19) 0.0110(18)
C14 0.081(4) 0.043(3) 0.087(4) -0.005(3) -0.016(3) 0.031(3)
C15 0.052(3) 0.034(2) 0.076(3) -0.011(2) -0.012(2) 0.018(2)
C16 0.097(4) 0.037(2) 0.055(3) -0.009(2) -0.012(3) 0.011(3)
C61 0.0269(17) 0.0292(18) 0.0327(19) 0.0060(15) 0.0005(14) -0.0012(14)
C62 0.0278(18) 0.0336(19) 0.032(2) 0.0014(15) -0.0008(15) -0.0004(15)
C63 0.035(2) 0.046(2) 0.0263(19) 0.0034(16) 0.0009(15) -0.0062(17)
C64 0.038(2) 0.037(2) 0.038(2) 0.0127(17) -0.0012(17) -0.0059(17)
C65 0.041(2) 0.0285(19) 0.048(2) 0.0084(17) -0.0031(18) 0.0008(16)
C66 0.035(2) 0.0316(19) 0.041(2) 0.0036(16) 0.0045(16) 0.0050(15)
C67 0.033(2) 0.045(2) 0.045(2) -0.0046(19) 0.0069(18) 0.0064(17)
C68 0.053(3) 0.042(2) 0.062(3) -0.009(2) 0.012(2) 0.005(2)
C69 0.080(4) 0.052(3) 0.097(5) -0.018(3) -0.017(4) -0.006(3)
C70 0.076(4) 0.049(3) 0.095(4) -0.014(3) 0.035(3) 0.014(3)
C71 0.095(4) 0.034(2) 0.081(4) -0.002(2) 0.028(3) 0.006(3)
C72 0.0315(19) 0.039(2) 0.044(2) -0.0018(17) 0.0113(17) 0.0003(16)
C73 0.044(2) 0.035(2) 0.051(3) -0.0057(19) 0.0147(19) 0.0009(17)
C74 0.054(3) 0.038(2) 0.059(3) -0.009(2) 0.019(2) -0.001(2)
C75 0.040(2) 0.052(3) 0.060(3) -0.013(2) 0.016(2) -0.011(2)
C76 0.032(2) 0.065(3) 0.056(3) -0.012(2) 0.005(2) 0.003(2)
C77 0.034(2) 0.047(2) 0.052(3) -0.011(2) 0.0099(19) 0.0015(18)
C78 0.042(3) 0.063(3) 0.071(3) -0.004(3) 0.013(2) 0.013(2)
C79A 0.031(7) 0.061(8) 0.042(9) -0.015(9) 0.001(8) 0.017(5)
C81A 0.110(12) 0.066(8) 0.052(8) 0.004(6) 0.010(7) 0.014(8)
C80A 0.052(12) 0.083(12) 0.13(2) -0.005(17) 0.010(12) 0.034(10)
C82A 0.082(14) 0.091(12) 0.080(13) 0.021(10) 0.031(10) 0.044(10)
C79B 0.035(6) 0.070(7) 0.068(10) -0.011(10) 0.001(8) 0.013(5)
C81B 0.037(6) 0.044(6) 0.112(14) -0.014(8) 0.021(8) 0.012(4)
C80B 0.039(9) 0.069(8) 0.17(2) -0.022(14) 0.038(11) 0.014(7)
C82B 0.043(5) 0.082(7) 0.117(10) 0.034(7) 0.012(6) 0.022(5)
C80 0.059(3) 0.057(3) 0.052(3) 0.015(2) 0.028(2) 0.016(2)
C81 0.059(3) 0.058(3) 0.074(4) 0.016(3) 0.030(3) 0.004(2)
C82 0.073(4) 0.074(4) 0.103(5) 0.029(4) 0.046(4) 0.000(3)
C83 0.088(5) 0.100(5) 0.093(5) 0.032(4) 0.059(4) 0.016(4)
C84 0.094(5) 0.101(5) 0.072(4) 0.024(4) 0.045(4) 0.037(4)
C85 0.085(4) 0.068(4) 0.061(3) 0.020(3) 0.031(3) 0.026(3)
C87 0.172(9) 0.090(5) 0.077(5) 0.014(4) 0.037(5) 0.045(6)
O7 0.151(7) 0.118(6) 0.056(4) 0.008(4) 0.049(4) 0.039(5)
C86 0.124(13) 0.083(8) 0.057(5) 0.004(5) 0.037(8) 0.012(7)
C88 0.233(14) 0.159(11) 0.154(11) 0.042(9) 0.062(11) 0.123(11)
C89 0.156(13) 0.086(6) 0.105(10) 0.021(6) 0.049(11) -0.014(10)
C90 0.132(9) 0.069(6) 0.062(6) 0.002(4) -0.006(5) 0.005(6)
O7C 0.206(19) 0.087(10) 0.028(6) 0.012(6) 0.009(8) -0.007(10)
C86C 0.124(13) 0.083(8) 0.057(5) 0.004(5) 0.037(8) 0.012(7)
C88C 0.233(14) 0.159(11) 0.154(11) 0.042(9) 0.062(11) 0.123(11)
C89C 0.156(13) 0.086(6) 0.105(10) 0.021(6) 0.049(11) -0.014(10)
C90C 0.132(9) 0.069(6) 0.062(6) 0.002(4) -0.006(5) 0.005(6)
C94A 0.061(5) 0.043(4) 0.036(4) 0.003(4) -0.007(4) -0.002(4)
C95A 0.083(8) 0.058(6) 0.070(7) 0.020(5) -0.034(6) -0.015(5)
C96A 0.104(9) 0.092(9) 0.098(9) 0.023(7) -0.011(7) 0.012(7)
C97A 0.159(18) 0.056(7) 0.081(11) 0.003(7) -0.038(10) -0.025(8)
C98A 0.087(9) 0.050(6) 0.044(7) -0.006(5) -0.003(6) -0.013(6)
C99A 0.057(7) 0.041(7) 0.042(7) 0.005(5) 0.008(6) -0.004(5)
N5A 0.065(5) 0.040(4) 0.046(4) 0.008(3) -0.017(3) 0.004(3)
C93A 0.103(8) 0.028(4) 0.093(8) 0.001(4) -0.074(7) -0.001(5)
O8A 0.113(6) 0.101(6) 0.067(5) 0.035(4) -0.002(4) 0.052(5)
C92A 0.099(7) 0.033(4) 0.066(6) 0.021(4) -0.026(5) -0.001(4)
C89A 0.076(6) 0.045(5) 0.063(6) 0.007(4) -0.005(5) 0.006(4)
C90A 0.103(8) 0.039(5) 0.097(8) -0.015(5) 0.002(7) 0.035(5)
C91A 0.043(6) 0.29(2) 0.101(10) 0.114(14) 0.000(6) 0.001(9)
C94B 0.042(6) 0.103(10) 0.043(6) 0.023(7) 0.000(5) 0.024(6)
C95B 0.061(8) 0.097(11) 0.076(10) -0.004(8) 0.004(7) 0.029(8)
C96B 0.059(7) 0.069(8) 0.059(8) -0.011(6) -0.027(7) 0.009(6)
C97B 0.056(9) 0.081(10) 0.070(11) -0.041(9) 0.006(8) 0.004(8)
C98B 0.059(10) 0.105(15) 0.051(10) -0.021(10) -0.009(7) 0.039(11)
C99B 0.056(9) 0.063(11) 0.034(7) 0.010(7) 0.010(7) 0.020(8)
N5B 0.045(5) 0.070(7) 0.085(8) 0.004(6) 0.002(5) 0.022(5)
C93B 0.021(4) 0.051(6) 0.099(9) -0.022(6) 0.016(5) -0.007(4)
O8B 0.083(8) 0.206(15) 0.123(10) -0.057(10) 0.029(7) 0.056(9)
C92B 0.083(9) 0.063(8) 0.112(12) 0.028(8) 0.056(9) 0.034(7)
C89B 0.055(7) 0.060(7) 0.097(10) 0.022(7) 0.022(7) 0.016(6)
C90B 0.068(9) 0.056(8) 0.177(18) 0.024(9) 0.043(10) 0.020(7)
C91B 0.014(4) 0.105(9) 0.051(6) 0.021(6) 0.010(4) 0.004(4)
C1S 0.145(9) 0.149(8) 0.069(5) 0.011(5) 0.034(5) 0.061(7)
C2S 0.167(11) 0.201(13) 0.079(6) -0.020(7) -0.007(6) 0.079(10)
C3S 0.118(7) 0.162(9) 0.101(6) 0.042(6) 0.032(6) 0.054(7)
C4S 0.172(12) 0.174(11) 0.091(6) 0.014(7) 0.013(7) 0.099(10)
C5S 0.115(7) 0.167(10) 0.129(8) 0.070(7) 0.058(6) 0.062(7)
C6S 0.136(8) 0.187(11) 0.080(5) 0.056(6) 0.060(6) 0.091(8)
C7S 0.128(10) 0.064(6) 0.093(7) -0.004(5) 0.030(7) 0.016(6)
C8S 0.091(9) 0.211(18) 0.144(13) -0.008(12) 0.020(9) 0.047(10)
C9S 0.172(18) 0.32(3) 0.133(14) 0.060(16) 0.100(14) 0.055(17)
C10S 0.095(8) 0.083(7) 0.114(9) 0.011(6) 0.024(7) -0.003(6)
C11S 0.100(8) 0.102(8) 0.115(9) 0.036(7) 0.018(7) 0.003(6)
C12S 0.105(9) 0.105(8) 0.118(9) 0.043(7) 0.026(7) 0.012(7)
C13S 0.22(2) 0.181(17) 0.166(15) 0.108(14) 0.124(15) 0.102(15)
C14S 0.073(6) 0.083(7) 0.119(9) 0.009(6) 0.022(6) 0.019(5)
C15S 0.116(13) 0.25(2) 0.167(17) -0.075(17) -0.061(12) 0.073(15)
C16S 0.083(7) 0.095(8) 0.103(9) 0.017(7) 0.025(6) 0.032(6)
C17S 0.148(13) 0.147(13) 0.089(9) 0.018(9) -0.029(9) 0.069(11)
C18S 0.155(13) 0.205(17) 0.116(11) 0.073(11) 0.060(10) 0.124(13)

loop_
_atom_type_symbol
_atom_type_description
_atom_type_scat_dispersion_real
_atom_type_scat_dispersion_imag
_atom_type_scat_source
C C 0.0033 0.0016 'International Tables Vol C Tables 4.2.6.8 and 6.1.1.4'
H H 0.0000 0.0000 'International Tables Vol C Tables 4.2.6.8 and 6.1.1.4'
N N 0.0061 0.0033 'International Tables Vol C Tables 4.2.6.8 and 6.1.1.4'
O O 0.0106 0.0060 'International Tables Vol C Tables 4.2.6.8 and 6.1.1.4'
Co Co 0.3494 0.9721 'International Tables Vol C Tables 4.2.6.8 and 6.1.1.4'

loop_
_geom_angle_atom_site_label_1
_geom_angle_atom_site_label_2
_geom_angle_atom_site_label_3
_geom_angle
_geom_angle_site_symmetry_1
_geom_angle_site_symmetry_3
_geom_angle_publ_flag
N11 Co1 N13 178.73(13) . . ?
N11 Co1 N12 90.63(13) . . ?
N13 Co1 N12 89.77(13) . . ?
N11 Co1 N14 89.56(12) . . ?
N13 Co1 N14 90.05(12) . . ?
N12 Co1 N14 179.69(14) . . ?
N11 Co1 N15 91.52(13) . . ?
N13 Co1 N15 89.68(13) . . ?
N12 Co1 N15 92.17(13) . . ?
N14 Co1 N15 87.57(13) . . ?
N11 Co1 N17 88.21(12) . . ?
N13 Co1 N17 90.57(12) . . ?
N12 Co1 N17 92.27(12) . . ?
N14 Co1 N17 87.98(12) . . ?
N15 Co1 N17 175.55(13) . . ?
N11 C1A1 C1M4 125.6(3) . . ?
N11 C1A1 C1B1 110.0(3) . . ?
C1M4 C1A1 C1B1 124.0(4) . . ?
N11 C1A2 C1M1 124.5(3) . . ?
N11 C1A2 C1B2 109.5(3) . . ?
C1M1 C1A2 C1B2 125.3(3) . . ?
N12 C1A3 C1M1 125.7(3) . . ?
N12 C1A3 C1B3 109.3(3) . . ?
C1M1 C1A3 C1B3 125.0(4) . . ?
N12 C1A4 C1M2 125.5(3) . . ?
N12 C1A4 C1B4 109.5(3) . . ?
C1M2 C1A4 C1B4 124.8(4) . . ?
N13 C1A5 C1M2 125.1(3) . . ?
N13 C1A5 C1B5 109.5(3) . . ?
C1M2 C1A5 C1B5 124.8(4) . . ?
N13 C1A6 C1M3 124.9(3) . . ?
N13 C1A6 C1B6 110.3(3) . . ?
C1M3 C1A6 C1B6 124.4(4) . . ?
N14 C1A7 C1M3 124.5(3) . . ?
N14 C1A7 C1B7 109.9(3) . . ?
C1M3 C1A7 C1B7 125.1(3) . . ?
N14 C1A8 C1M4 123.8(3) . . ?
N14 C1A8 C1B8 109.9(3) . . ?
C1M4 C1A8 C1B8 125.4(3) . . ?
C1B2 C1B1 C1A1 107.4(4) . . ?
C1B2 C1B1 H1BA 126.3 . . ?
C1A1 C1B1 H1BA 126.3 . . ?
C1B1 C1B2 C1A2 106.8(3) . . ?
C1B1 C1B2 H1BB 126.6 . . ?
C1A2 C1B2 H1BB 126.6 . . ?
C1B4 C1B3 C1A3 107.2(4) . . ?
C1B4 C1B3 H1BC 126.4 . . ?
C1A3 C1B3 H1BC 126.4 . . ?
C1B3 C1B4 C1A4 107.8(4) . . ?
C1B3 C1B4 H1BD 126.1 . . ?
C1A4 C1B4 H1BD 126.1 . . ?
C1B6 C1B5 C1A5 107.0(4) . . ?
C1B6 C1B5 H1BE 126.5 . . ?
C1A5 C1B5 H1BE 126.5 . . ?
C1B5 C1B6 C1A6 107.1(4) . . ?
C1B5 C1B6 H1BF 126.5 . . ?
C1A6 C1B6 H1BF 126.5 . . ?
C1B8 C1B7 C1A7 107.5(3) . . ?
C1B8 C1B7 H1BG 126.3 . . ?
C1A7 C1B7 H1BG 126.3 . . ?
C1B7 C1B8 C1A8 106.7(3) . . ?
C1B7 C1B8 H1BH 126.7 . . ?
C1A8 C1B8 H1BH 126.7 . . ?
C1A3 C1M1 C1A2 122.7(3) . . ?
C1A3 C1M1 C17 119.4(4) . . ?
C1A2 C1M1 C17 117.1(4) . . ?
C1A5 C1M2 C1A4 122.0(3) . . ?
C1A5 C1M2 C28 118.0(4) . . ?
C1A4 C1M2 C28 119.2(3) . . ?
C1A7 C1M3 C1A6 122.4(3) . . ?
C1A7 C1M3 C39 118.8(3) . . ?
C1A6 C1M3 C39 118.7(3) . . ?
C1A8 C1M4 C1A1 122.1(3) . . ?
C1A8 C1M4 C50 120.1(3) . . ?
C1A1 C1M4 C50 117.6(3) . . ?
C1A1 N11 C1A2 106.1(3) . . ?
C1A1 N11 Co1 126.9(2) . . ?
C1A2 N11 Co1 126.8(2) . . ?
C1A4 N12 C1A3 106.3(3) . . ?
C1A4 N12 Co1 127.2(3) . . ?
C1A3 N12 Co1 126.5(3) . . ?
C1A6 N13 C1A5 106.0(3) . . ?
C1A6 N13 Co1 126.6(3) . . ?
C1A5 N13 Co1 127.5(2) . . ?
C1A8 N14 C1A7 105.8(3) . . ?
C1A8 N14 Co1 127.5(2) . . ?
C1A7 N14 Co1 126.7(2) . . ?
C1 N15 C3 104.9(3) . . ?
C1 N15 Co1 133.6(3) . . ?
C3 N15 Co1 120.4(3) . . ?
C1 N16 C2 105.5(4) . . ?
C5 N17 C7 105.1(3) . . ?
C5 N17 Co1 133.2(3) . . ?
C7 N17 Co1 120.8(2) . . ?
C5 N18 C6 107.2(3) . . ?
C5 N18 H18A 126.4 . . ?
C6 N18 H18A 126.4 . . ?
C34 N1 C33 129.3(4) . . ?
C34 N1 H1A 115.3 . . ?
C33 N1 H1A 115.3 . . ?
C45 N2 C44 128.4(4) . . ?
C45 N2 H2A 115.8 . . ?
C44 N2 H2A 115.8 . . ?
C56 N3 C51 130.8(4) . . ?
C56 N3 H3A 114.6 . . ?
C51 N3 H3A 114.6 . . ?
C23 N4 C18 127.6(4) . . ?
C23 N4 H4A 116.2 . . ?
C18 N4 H4A 116.2 . . ?
N16 C1 N15 112.7(4) . . ?
N16 C1 C4 120.2(4) . . ?
N15 C1 C4 127.1(4) . . ?
C3 C2 N16 108.8(4) . . ?
C3 C2 H2B 125.6 . . ?
N16 C2 H2B 125.6 . . ?
C2 C3 N15 108.2(4) . . ?
C2 C3 H4AD 124(3) . . ?
N15 C3 H4AD 127(3) . . ?
C1 C4 H4B 109.5 . . ?
C1 C4 H4C 109.5 . . ?
H4B C4 H4C 109.5 . . ?
C1 C4 H4D 109.5 . . ?
H4B C4 H4D 109.5 . . ?
H4C C4 H4D 109.5 . . ?
N18 C5 N17 111.2(3) . . ?
N18 C5 C8 120.5(3) . . ?
N17 C5 C8 128.3(3) . . ?
C7 C6 N18 107.9(4) . . ?
C7 C6 H6A 126.1 . . ?
N18 C6 H6A 126.1 . . ?
C6 C7 N17 108.7(3) . . ?
C6 C7 H3AD 129(3) . . ?
N17 C7 H3AD 122(3) . . ?
C5 C8 H8A 109.5 . . ?
C5 C8 H8B 109.5 . . ?
H8A C8 H8B 109.5 . . ?
C5 C8 H8C 109.5 . . ?
H8A C8 H8C 109.5 . . ?
H8B C8 H8C 109.5 . . ?
C18 C17 C22 118.9(4) . . ?
C18 C17 C1M1 122.2(4) . . ?
C22 C17 C1M1 118.9(4) . . ?
C17 C18 N4 119.1(4) . . ?
C17 C18 C19 119.7(5) . . ?
N4 C18 C19 121.1(5) . . ?
C20 C19 C18 119.5(5) . . ?
C20 C19 H19A 120.2 . . ?
C18 C19 H19A 120.2 . . ?
C19 C20 C21 121.3(5) . . ?
C19 C20 H20A 119.3 . . ?
C21 C20 H20A 119.3 . . ?
C22 C21 C20 118.7(6) . . ?
C22 C21 H21A 120.6 . . ?
C20 C21 H21A 120.6 . . ?
C21 C22 C17 121.7(5) . . ?
C21 C22 H22A 119.1 . . ?
C17 C22 H22A 119.1 . . ?
O4 C23 N4 120.5(5) . . ?
O4 C23 C24 121.0(4) . . ?
N4 C23 C24 118.5(4) . . ?
C25 C24 C26 109.6(6) . . ?
C25 C24 C27 109.2(7) . . ?
C26 C24 C27 109.7(6) . . ?
C25 C24 C23 106.3(5) . . ?
C26 C24 C23 113.5(4) . . ?
C27 C24 C23 108.5(5) . . ?
C24 C25 H25A 109.5 . . ?
C24 C25 H25B 109.5 . . ?
H25A C25 H25B 109.5 . . ?
C24 C25 H25C 109.5 . . ?
H25A C25 H25C 109.5 . . ?
H25B C25 H25C 109.5 . . ?
C24 C26 H26A 109.5 . . ?
C24 C26 H26B 109.5 . . ?
H26A C26 H26B 109.5 . . ?
C24 C26 H26C 109.5 . . ?
H26A C26 H26C 109.5 . . ?
H26B C26 H26C 109.5 . . ?
C24 C27 H27A 109.5 . . ?
C24 C27 H27B 109.5 . . ?
H27A C27 H27B 109.5 . . ?
C24 C27 H27C 109.5 . . ?
H27A C27 H27C 109.5 . . ?
H27B C27 H27C 109.5 . . ?
C29 C28 C33 119.0(4) . . ?
C29 C28 C1M2 118.6(4) . . ?
C33 C28 C1M2 122.4(4) . . ?
C28 C29 C30 121.3(4) . . ?
C28 C29 H29A 119.4 . . ?
C30 C29 H29A 119.4 . . ?
C31 C30 C29 118.8(5) . . ?
C31 C30 H30A 120.6 . . ?
C29 C30 H30A 120.6 . . ?
C30 C31 C32 121.3(4) . . ?
C30 C31 H31A 119.3 . . ?
C32 C31 H31A 119.3 . . ?
C31 C32 C33 119.6(4) . . ?
C31 C32 H32A 120.2 . . ?
C33 C32 H32A 120.2 . . ?
C32 C33 C28 119.9(4) . . ?
C32 C33 N1 121.9(4) . . ?
C28 C33 N1 118.2(4) . . ?
O1 C34 N1 122.2(5) . . ?
O1 C34 C35 122.1(4) . . ?
N1 C34 C35 115.7(4) . . ?
C36 C35 C34 113.0(5) . . ?
C36 C35 C38 114.6(5) . . ?
C34 C35 C38 109.5(4) . . ?
C36 C35 C37 107.5(6) . . ?
C34 C35 C37 106.0(5) . . ?
C38 C35 C37 105.6(5) . . ?
C35 C36 H36A 109.5 . . ?
C35 C36 H36B 109.5 . . ?
H36A C36 H36B 109.5 . . ?
C35 C36 H36C 109.5 . . ?
H36A C36 H36C 109.5 . . ?
H36B C36 H36C 109.5 . . ?
C35 C37 H37A 109.5 . . ?
C35 C37 H37B 109.5 . . ?
H37A C37 H37B 109.5 . . ?
C35 C37 H37C 109.5 . . ?
H37A C37 H37C 109.5 . . ?
H37B C37 H37C 109.5 . . ?
C35 C38 H38A 109.5 . . ?
C35 C38 H38B 109.5 . . ?
H38A C38 H38B 109.5 . . ?
C35 C38 H38C 109.5 . . ?
H38A C38 H38C 109.5 . . ?
H38B C38 H38C 109.5 . . ?
C40 C39 C44 119.3(4) . . ?
C40 C39 C1M3 118.5(4) . . ?
C44 C39 C1M3 122.3(4) . . ?
C39 C40 C41 121.4(5) . . ?
C39 C40 H40A 119.3 . . ?
C41 C40 H40A 119.3 . . ?
C42 C41 C40 118.6(5) . . ?
C42 C41 H41A 120.7 . . ?
C40 C41 H41A 120.7 . . ?
C41 C42 C43 121.7(4) . . ?
C41 C42 H42A 119.1 . . ?
C43 C42 H42A 119.1 . . ?
C42 C43 C44 118.8(5) . . ?
C42 C43 H43A 120.6 . . ?
C44 C43 H43A 120.6 . . ?
C39 C44 C43 120.1(5) . . ?
C39 C44 N2 118.7(4) . . ?
C43 C44 N2 121.2(4) . . ?
O2 C45 N2 122.1(5) . . ?
O2 C45 C46 121.6(5) . . ?
N2 C45 C46 115.8(4) . . ?
O2 C45 C46B 123.4(7) . . ?
N2 C45 C46B 113.8(7) . . ?
C46 C45 C46B 16.1(7) . . ?
C45 C46 C48 113.2(6) . . ?
C45 C46 C49 108.2(6) . . ?
C48 C46 C49 109.5 . . ?
C45 C46 C47 107.0(6) . . ?
C48 C46 C47 109.5 . . ?
C49 C46 C47 109.5 . . ?
C46 C47 H47A 109.5 . . ?
C46 C47 H47B 109.5 . . ?
H47A C47 H47B 109.5 . . ?
C46 C47 H47C 109.5 . . ?
H47A C47 H47C 109.5 . . ?
H47B C47 H47C 109.5 . . ?
C46 C48 H48A 109.5 . . ?
C46 C48 H48B 109.5 . . ?
H48A C48 H48B 109.5 . . ?
C46 C48 H48C 109.5 . . ?
H48A C48 H48C 109.5 . . ?
H48B C48 H48C 109.5 . . ?
C46 C49 H49A 109.5 . . ?
C46 C49 H49B 109.5 . . ?
H49A C49 H49B 109.5 . . ?
C46 C49 H49C 109.5 . . ?
H49A C49 H49C 109.5 . . ?
H49B C49 H49C 109.5 . . ?
C47B C46B C49B 109.5 . . ?
C47B C46B C48B 109.5 . . ?
C49B C46B C48B 109.5 . . ?
C47B C46B C45 105.7(12) . . ?
C49B C46B C45 108.1(16) . . ?
C48B C46B C45 114.4(16) . . ?
C46B C47B H47D 109.5 . . ?
C46B C47B H47E 109.5 . . ?
H47D C47B H47E 109.5 . . ?
C46B C47B H47F 109.5 . . ?
H47D C47B H47F 109.5 . . ?
H47E C47B H47F 109.5 . . ?
C46B C48B H48D 109.5 . . ?
C46B C48B H48E 109.5 . . ?
H48D C48B H48E 109.5 . . ?
C46B C48B H48F 109.5 . . ?
H48D C48B H48F 109.5 . . ?
H48E C48B H48F 109.5 . . ?
C46B C49B H49D 109.5 . . ?
C46B C49B H49E 109.5 . . ?
H49D C49B H49E 109.5 . . ?
C46B C49B H49F 109.5 . . ?
H49D C49B H49F 109.5 . . ?
H49E C49B H49F 109.5 . . ?
C55 C50 C51 120.0(4) . . ?
C55 C50 C1M4 118.0(4) . . ?
C51 C50 C1M4 122.0(4) . . ?
N3 C51 C50 118.8(4) . . ?
N3 C51 C52 122.8(5) . . ?
C50 C51 C52 118.5(5) . . ?
C53 C52 C51 120.4(6) . . ?
C53 C52 H52A 119.8 . . ?
C51 C52 H52A 119.8 . . ?
C52 C53 C54 122.2(5) . . ?
C52 C53 H53A 118.9 . . ?
C54 C53 H53A 118.9 . . ?
C53 C54 C55 118.9(6) . . ?
C53 C54 H54A 120.6 . . ?
C55 C54 H54A 120.6 . . ?
C50 C55 C54 120.0(6) . . ?
C50 C55 H55A 120.0 . . ?
C54 C55 H55A 120.0 . . ?
O3 C56 N3 122.1(6) . . ?
O3 C56 C57 121.9(5) . . ?
N3 C56 C57 116.0(4) . . ?
C58 C57 C56 107.5(5) . . ?
C58 C57 C60 109.7(6) . . ?
C56 C57 C60 112.4(4) . . ?
C58 C57 C59 111.1(6) . . ?
C56 C57 C59 108.1(5) . . ?
C60 C57 C59 108.0(5) . . ?
C57 C58 H58A 109.5 . . ?
C57 C58 H58B 109.5 . . ?
H58A C58 H58B 109.5 . . ?
C57 C58 H58C 109.5 . . ?
H58A C58 H58C 109.5 . . ?
H58B C58 H58C 109.5 . . ?
C57 C59 H59A 109.5 . . ?
C57 C59 H59B 109.5 . . ?
H59A C59 H59B 109.5 . . ?
C57 C59 H59C 109.5 . . ?
H59A C59 H59C 109.5 . . ?
H59B C59 H59C 109.5 . . ?
C57 C60 H60A 109.5 . . ?
C57 C60 H60B 109.5 . . ?
H60A C60 H60B 109.5 . . ?
C57 C60 H60C 109.5 . . ?
H60A C60 H60C 109.5 . . ?
H60B C60 H60C 109.5 . . ?
N23 Co2 N24 89.76(13) . . ?
N23 Co2 N22 90.15(13) . . ?
N24 Co2 N22 178.26(13) . . ?
N23 Co2 N27 86.93(13) . . ?
N24 Co2 N27 88.90(13) . . ?
N22 Co2 N27 89.36(14) . . ?
N23 Co2 N21 179.55(13) . . ?
N24 Co2 N21 90.23(14) . . ?
N22 Co2 N21 89.87(14) . . ?
N27 Co2 N21 93.52(14) . . ?
N23 Co2 N25 87.20(13) . . ?
N24 Co2 N25 92.79(13) . . ?
N22 Co2 N25 88.94(14) . . ?
N27 Co2 N25 173.88(14) . . ?
N21 Co2 N25 92.36(14) . . ?
N21 C2A1 C2M4 125.7(4) . . ?
N21 C2A1 C2B1 109.8(4) . . ?
C2M4 C2A1 C2B1 124.4(4) . . ?
N21 C2A2 C2M1 125.0(4) . . ?
N21 C2A2 C2B2 110.4(4) . . ?
C2M1 C2A2 C2B2 124.4(4) . . ?
N22 C2A3 C2M1 125.3(4) . . ?
N22 C2A3 C2B3 109.5(4) . . ?
C2M1 C2A3 C2B3 124.8(4) . . ?
N22 C2A4 C2M2 125.3(3) . . ?
N22 C2A4 C2B4 110.1(3) . . ?
C2M2 C2A4 C2B4 124.4(4) . . ?
N23 C2A5 C2M2 125.4(3) . . ?
N23 C2A5 C2B5 109.6(3) . . ?
C2M2 C2A5 C2B5 124.5(3) . . ?
N23 C2A6 C2M3 125.2(4) . . ?
N23 C2A6 C2B6 109.7(3) . . ?
C2M3 C2A6 C2B6 124.2(4) . . ?
N24 C2A7 C2M3 125.5(3) . . ?
N24 C2A7 C2B7 109.8(4) . . ?
C2M3 C2A7 C2B7 124.5(4) . . ?
N24 C2A8 C2M4 125.4(4) . . ?
N24 C2A8 C2B8 109.0(4) . . ?
C2M4 C2A8 C2B8 125.0(4) . . ?
C2B2 C2B1 C2A1 107.8(4) . . ?
C2B2 C2B1 H2BA 126.1 . . ?
C2A1 C2B1 H2BA 126.1 . . ?
C2B1 C2B2 C2A2 106.6(4) . . ?
C2B1 C2B2 H2BB 126.7 . . ?
C2A2 C2B2 H2BB 126.7 . . ?
C2B4 C2B3 C2A3 107.6(4) . . ?
C2B4 C2B3 H2BC 126.2 . . ?
C2A3 C2B3 H2BC 126.2 . . ?
C2B3 C2B4 C2A4 106.7(4) . . ?
C2B3 C2B4 H2BD 126.6 . . ?
C2A4 C2B4 H2BD 126.6 . . ?
C2B6 C2B5 C2A5 106.8(4) . . ?
C2B6 C2B5 H2BE 126.6 . . ?
C2A5 C2B5 H2BE 126.6 . . ?
C2B5 C2B6 C2A6 107.3(4) . . ?
C2B5 C2B6 H2BF 126.3 . . ?
C2A6 C2B6 H2BF 126.3 . . ?
C2B8 C2B7 C2A7 107.3(4) . . ?
C2B8 C2B7 H2BG 126.3 . . ?
C2A7 C2B7 H2BG 126.3 . . ?
C2B7 C2B8 C2A8 107.5(4) . . ?
C2B7 C2B8 H2BH 126.2 . . ?
C2A8 C2B8 H2BH 126.2 . . ?
C2A3 C2M1 C2A2 122.8(4) . . ?
C2A3 C2M1 C99A 121.7(6) . . ?
C2A2 C2M1 C99A 113.6(6) . . ?
C2A3 C2M1 C99B 113.4(6) . . ?
C2A2 C2M1 C99B 123.3(6) . . ?
C99A C2M1 C99B 11.9(8) . . ?
C2A5 C2M2 C2A4 122.2(3) . . ?
C2A5 C2M2 C61 120.5(3) . . ?
C2A4 C2M2 C61 117.4(3) . . ?
C2A7 C2M3 C2A6 121.9(4) . . ?
C2A7 C2M3 C72 118.9(3) . . ?
C2A6 C2M3 C72 119.0(4) . . ?
C2A1 C2M4 C2A8 122.5(4) . . ?
C2A1 C2M4 C80 118.0(4) . . ?
C2A8 C2M4 C80 118.7(4) . . ?
C86C N6 C86 34.8(11) . . ?
C86C N6 C85 124.4(14) . . ?
C86 N6 C85 130.1(7) . . ?
C86C N6 H6 107.7 . . ?
C86 N6 H6 114.9 . . ?
C85 N6 H6 114.9 . . ?
C78 N7 C77 123.9(4) . . ?
C78 N7 H7B 118.0 . . ?
C77 N7 H7B 118.0 . . ?
C67 N8 C62 128.9(4) . . ?
C67 N8 H8D 115.6 . . ?
C62 N8 H8D 115.6 . . ?
C2A1 N21 C2A2 105.5(3) . . ?
C2A1 N21 Co2 127.1(3) . . ?
C2A2 N21 Co2 127.4(3) . . ?
C2A4 N22 C2A3 105.8(3) . . ?
C2A4 N22 Co2 126.3(3) . . ?
C2A3 N22 Co2 127.7(3) . . ?
C2A5 N23 C2A6 106.3(3) . . ?
C2A5 N23 Co2 126.7(2) . . ?
C2A6 N23 Co2 127.0(2) . . ?
C2A7 N24 C2A8 106.3(3) . . ?
C2A7 N24 Co2 127.1(3) . . ?
C2A8 N24 Co2 126.6(3) . . ?
C9 N25 C11 104.6(3) . . ?
C9 N25 Co2 133.9(3) . . ?
C11 N25 Co2 120.5(3) . . ?
C9 N26 C10 106.4(4) . . ?
C9 N26 H26D 126.8 . . ?
C10 N26 H26D 126.8 . . ?
C13 N27 C15 104.2(3) . . ?
C13 N27 Co2 134.9(3) . . ?
C15 N27 Co2 120.0(3) . . ?
C13 N28 C14 106.2(4) . . ?
N26 C9 N25 111.9(4) . . ?
N26 C9 C12 120.5(4) . . ?
N25 C9 C12 127.6(4) . . ?
C11 C10 N26 107.6(5) . . ?
C11 C10 H10A 126.2 . . ?
N26 C10 H10A 126.2 . . ?
C10 C11 N25 109.5(4) . . ?
C10 C11 H9AD 128(3) . . ?
N25 C11 H9AD 122(3) . . ?
C9 C12 H12A 109.5 . . ?
C9 C12 H12B 109.5 . . ?
H12A C12 H12B 109.5 . . ?
C9 C12 H12C 109.5 . . ?
H12A C12 H12C 109.5 . . ?
H12B C12 H12C 109.5 . . ?
N28 C13 N27 112.5(4) . . ?
N28 C13 C16 120.4(4) . . ?
N27 C13 C16 127.0(4) . . ?
C15 C14 N28 109.2(4) . . ?
C15 C14 H14A 125.4 . . ?
N28 C14 H14A 125.4 . . ?
C14 C15 N27 108.0(4) . . ?
C14 C15 H8AD 131(3) . . ?
N27 C15 H8AD 120(3) . . ?
C13 C16 H16B 109.5 . . ?
C13 C16 H16C 109.5 . . ?
H16B C16 H16C 109.5 . . ?
C13 C16 H16D 109.5 . . ?
H16B C16 H16D 109.5 . . ?
H16C C16 H16D 109.5 . . ?
C66 C61 C62 119.0(3) . . ?
C66 C61 C2M2 117.7(3) . . ?
C62 C61 C2M2 123.2(3) . . ?
C61 C62 N8 118.7(3) . . ?
C61 C62 C63 118.9(4) . . ?
N8 C62 C63 122.3(4) . . ?
C64 C63 C62 120.1(4) . . ?
C64 C63 H63A 120.0 . . ?
C62 C63 H63A 120.0 . . ?
C65 C64 C63 121.5(4) . . ?
C65 C64 H64A 119.3 . . ?
C63 C64 H64A 119.3 . . ?
C64 C65 C66 118.6(4) . . ?
C64 C65 H65A 120.7 . . ?
C66 C65 H65A 120.7 . . ?
C65 C66 C61 121.8(4) . . ?
C65 C66 H66A 119.1 . . ?
C61 C66 H66A 119.1 . . ?
O5 C67 N8 122.2(4) . . ?
O5 C67 C68 120.6(4) . . ?
N8 C67 C68 117.2(4) . . ?
C70 C68 C71 108.0(5) . . ?
C70 C68 C69 111.1(5) . . ?
C71 C68 C69 109.9(5) . . ?
C70 C68 C67 108.5(4) . . ?
C71 C68 C67 114.0(4) . . ?
C69 C68 C67 105.4(4) . . ?
C68 C69 H69A 109.5 . . ?
C68 C69 H69B 109.5 . . ?
H69A C69 H69B 109.5 . . ?
C68 C69 H69C 109.5 . . ?
H69A C69 H69C 109.5 . . ?
H69B C69 H69C 109.5 . . ?
C68 C70 H70A 109.5 . . ?
C68 C70 H70B 109.5 . . ?
H70A C70 H70B 109.5 . . ?
C68 C70 H70C 109.5 . . ?
H70A C70 H70C 109.5 . . ?
H70B C70 H70C 109.5 . . ?
C68 C71 H71A 109.5 . . ?
C68 C71 H71B 109.5 . . ?
H71A C71 H71B 109.5 . . ?
C68 C71 H71C 109.5 . . ?
H71A C71 H71C 109.5 . . ?
H71B C71 H71C 109.5 . . ?
C73 C72 C77 118.1(4) . . ?
C73 C72 C2M3 118.9(4) . . ?
C77 C72 C2M3 123.0(4) . . ?
C74 C73 C72 121.3(4) . . ?
C74 C73 H73A 119.3 . . ?
C72 C73 H73A 119.3 . . ?
C75 C74 C73 119.9(4) . . ?
C75 C74 H74A 120.0 . . ?
C73 C74 H74A 120.0 . . ?
C74 C75 C76 120.4(4) . . ?
C74 C75 H75A 119.8 . . ?
C76 C75 H75A 119.8 . . ?
C75 C76 C77 120.4(5) . . ?
C75 C76 H76A 119.8 . . ?
C77 C76 H76A 119.8 . . ?
C72 C77 C76 119.8(4) . . ?
C72 C77 N7 119.8(4) . . ?
C76 C77 N7 120.5(4) . . ?
O6 C78 N7 120.5(5) . . ?
O6 C78 C79B 124.0(8) . . ?
N7 C78 C79B 114.6(8) . . ?
O6 C78 C79A 120.1(9) . . ?
N7 C78 C79A 117.8(9) . . ?
C79B C78 C79A 22.3(7) . . ?
C82A C79A C80A 116(2) . . ?
C82A C79A C78 111.4(17) . . ?
C80A C79A C78 105.4(18) . . ?
C82A C79A C81A 110.4(17) . . ?
C80A C79A C81A 105.5(18) . . ?
C78 C79A C81A 108.0(15) . . ?
C79A C81A H81A 109.5 . . ?
C79A C81A H81B 109.5 . . ?
H81A C81A H81B 109.5 . . ?
C79A C81A H81C 109.5 . . ?
H81A C81A H81C 109.5 . . ?
H81B C81A H81C 109.5 . . ?
C79A C80A H80A 109.5 . . ?
C79A C80A H80B 109.5 . . ?
H80A C80A H80B 109.5 . . ?
C79A C80A H80C 109.5 . . ?
H80A C80A H80C 109.5 . . ?
H80B C80A H80C 109.5 . . ?
C79A C82A H82A 109.5 . . ?
C79A C82A H82B 109.5 . . ?
H82A C82A H82B 109.5 . . ?
C79A C82A H82C 109.5 . . ?
H82A C82A H82C 109.5 . . ?
H82B C82A H82C 109.5 . . ?
C82B C79B C78 115.3(12) . . ?
C82B C79B C80B 113.0(15) . . ?
C78 C79B C80B 104.0(16) . . ?
C82B C79B C81B 108.9(15) . . ?
C78 C79B C81B 109.7(12) . . ?
C80B C79B C81B 105.6(15) . . ?
C79B C81B H81D 109.5 . . ?
C79B C81B H81E 109.5 . . ?
H81D C81B H81E 109.5 . . ?
C79B C81B H81F 109.5 . . ?
H81D C81B H81F 109.5 . . ?
H81E C81B H81F 109.5 . . ?
C79B C80B H80D 109.5 . . ?
C79B C80B H80E 109.5 . . ?
H80D C80B H80E 109.5 . . ?
C79B C80B H80F 109.5 . . ?
H80D C80B H80F 109.5 . . ?
H80E C80B H80F 109.5 . . ?
C79B C82B H82D 109.5 . . ?
C79B C82B H82E 109.5 . . ?
H82D C82B H82E 109.5 . . ?
C79B C82B H82F 109.5 . . ?
H82D C82B H82F 109.5 . . ?
H82E C82B H82F 109.5 . . ?
C81 C80 C85 117.8(5) . . ?
C81 C80 C2M4 118.8(4) . . ?
C85 C80 C2M4 123.2(4) . . ?
C82 C81 C80 121.7(6) . . ?
C82 C81 H81G 119.2 . . ?
C80 C81 H81G 119.2 . . ?
C83 C82 C81 119.8(6) . . ?
C83 C82 H82G 120.1 . . ?
C81 C82 H82G 120.1 . . ?
C82 C83 C84 121.3(6) . . ?
C82 C83 H83A 119.4 . . ?
C84 C83 H83A 119.4 . . ?
C83 C84 C85 119.2(6) . . ?
C83 C84 H84A 120.4 . . ?
C85 C84 H84A 120.4 . . ?
C80 C85 N6 119.2(5) . . ?
C80 C85 C84 119.9(6) . . ?
N6 C85 C84 120.9(5) . . ?
C89 C87 C86 118.8(9) . . ?
C89 C87 C90 108.8(11) . . ?
C86 C87 C90 112.1(8) . . ?
C89 C87 C88 106.3(11) . . ?
C86 C87 C88 106.3(12) . . ?
C90 C87 C88 103.2(10) . . ?
C89 C87 C89C 40.2(12) . . ?
C86 C87 C89C 104.5(13) . . ?
C90 C87 C89C 141.9(14) . . ?
C88 C87 C89C 75.6(15) . . ?
C89 C87 C90C 70.8(11) . . ?
C86 C87 C90C 106.6(11) . . ?
C90 C87 C90C 48.7(9) . . ?
C88 C87 C90C 143.4(13) . . ?
C89C C87 C90C 111.0(17) . . ?
C89 C87 C88C 147.5(17) . . ?
C86 C87 C88C 93.4(17) . . ?
C90 C87 C88C 57.8(15) . . ?
C88 C87 C88C 56.0(13) . . ?
C89C C87 C88C 131.5(19) . . ?
C90C C87 C88C 106.2(17) . . ?
C89 C87 C86C 102.4(12) . . ?
C86 C87 C86C 29.8(10) . . ?
C90 C87 C86C 98.1(13) . . ?
C88 C87 C86C 136.0(16) . . ?
C89C C87 C86C 108.9(16) . . ?
C90C C87 C86C 77.7(14) . . ?
C88C C87 C86C 108.6(17) . . ?
O7 C86 N6 122.8(12) . . ?
O7 C86 C87 118.2(11) . . ?
N6 C86 C87 118.0(9) . . ?
C87 C88 H88A 109.5 . . ?
C87 C88 H88B 109.5 . . ?
H88A C88 H88B 109.5 . . ?
C87 C88 H88C 109.5 . . ?
H88A C88 H88C 109.5 . . ?
H88B C88 H88C 109.5 . . ?
C87 C89 H89A 109.5 . . ?
C87 C89 H89B 109.5 . . ?
H89A C89 H89B 109.5 . . ?
C87 C89 H89C 109.5 . . ?
H89A C89 H89C 109.5 . . ?
H89B C89 H89C 109.5 . . ?
C87 C90 H90A 109.5 . . ?
C87 C90 H90B 109.5 . . ?
H90A C90 H90B 109.5 . . ?
C87 C90 H90C 109.5 . . ?
H90A C90 H90C 109.5 . . ?
H90B C90 H90C 109.5 . . ?
O7C C86C N6 120(3) . . ?
O7C C86C C87 128(3) . . ?
N6 C86C C87 109(2) . . ?
C87 C88C H88D 109.5 . . ?
C87 C88C H88E 109.5 . . ?
H88D C88C H88E 109.5 . . ?
C87 C88C H88F 109.5 . . ?
H88D C88C H88F 109.5 . . ?
H88E C88C H88F 109.5 . . ?
C87 C89C H89D 109.5 . . ?
C87 C89C H89E 109.5 . . ?
H89D C89C H89E 109.5 . . ?
C87 C89C H89F 109.5 . . ?
H89D C89C H89F 109.5 . . ?
H89E C89C H89F 109.5 . . ?
C87 C90C H90D 109.5 . . ?
C87 C90C H90E 109.5 . . ?
H90D C90C H90E 109.5 . . ?
C87 C90C H90F 109.5 . . ?
H90D C90C H90F 109.5 . . ?
H90E C90C H90F 109.5 . . ?
C95A C94A C99A 120.0 . . ?
C95A C94A N5A 121.7(5) . . ?
C99A C94A N5A 118.2(5) . . ?
C94A C95A C96A 120.0 . . ?
C94A C95A H95A 120.0 . . ?
C96A C95A H95A 120.0 . . ?
C97A C96A C95A 120.0 . . ?
C97A C96A H96A 120.0 . . ?
C95A C96A H96A 120.0 . . ?
C96A C97A C98A 120.0 . . ?
C96A C97A H97A 120.0 . . ?
C98A C97A H97A 120.0 . . ?
C99A C98A C97A 120.0 . . ?
C99A C98A H98A 120.0 . . ?
C97A C98A H98A 120.0 . . ?
C98A C99A C94A 120.0 . . ?
C98A C99A C2M1 118.9(6) . . ?
C94A C99A C2M1 121.0(6) . . ?
C93A N5A C94A 129.1(6) . . ?
C93A N5A H5AA 115.5 . . ?
C94A N5A H5AA 115.5 . . ?
O8A C93A N5A 119.5(10) . . ?
O8A C93A C92A 115.4(8) . . ?
N5A C93A C92A 117.6(7) . . ?
C91A C92A C93A 106.9(14) . . ?
C91A C92A C89A 107.3(10) . . ?
C93A C92A C89A 115.5(7) . . ?
C91A C92A C90A 98.0(11) . . ?
C93A C92A C90A 112.8(9) . . ?
C89A C92A C90A 114.4(9) . . ?
C92A C89A H89G 109.5 . . ?
C92A C89A H89H 109.5 . . ?
H89G C89A H89H 109.5 . . ?
C92A C89A H89I 109.5 . . ?
H89G C89A H89I 109.5 . . ?
H89H C89A H89I 109.5 . . ?
C92A C90A H90O 109.5 . . ?
C92A C90A H90G 109.5 . . ?
H90O C90A H90G 109.5 . . ?
C92A C90A H90H 109.5 . . ?
H90O C90A H90H 109.5 . . ?
H90G C90A H90H 109.5 . . ?
C92A C91A H91A 109.5 . . ?
C92A C91A H91B 109.5 . . ?
H91A C91A H91B 109.5 . . ?
C92A C91A H91C 109.5 . . ?
H91A C91A H91C 109.5 . . ?
H91B C91A H91C 109.5 . . ?
C95B C94B C99B 120.0 . . ?
C95B C94B N5B 122.3(7) . . ?
C99B C94B N5B 117.7(7) . . ?
C94B C95B C96B 120.0 . . ?
C94B C95B H95B 120.0 . . ?
C96B C95B H95B 120.0 . . ?
C97B C96B C95B 120.0 . . ?
C97B C96B H96B 120.0 . . ?
C95B C96B H96B 120.0 . . ?
C96B C97B C98B 120.0 . . ?
C96B C97B H97B 120.0 . . ?
C98B C97B H97B 120.0 . . ?
C99B C98B C97B 120.0 . . ?
C99B C98B H98B 120.0 . . ?
C97B C98B H98B 120.0 . . ?
C98B C99B C94B 120.0 . . ?
C98B C99B C2M1 116.3(8) . . ?
C94B C99B C2M1 123.7(8) . . ?
C94B N5B C93B 130.2(9) . . ?
C94B N5B H5BA 114.9 . . ?
C93B N5B H5BA 114.9 . . ?
O8B C93B C92B 123.4(13) . . ?
O8B C93B N5B 116.2(11) . . ?
C92B C93B N5B 116.7(9) . . ?
C93B C92B C90B 112.9(14) . . ?
C93B C92B C91B 103.1(11) . . ?
C90B C92B C91B 102.8(12) . . ?
C93B C92B C89B 115.9(11) . . ?
C90B C92B C89B 113.0(11) . . ?
C91B C92B C89B 107.5(12) . . ?
C92B C89B H89J 109.5 . . ?
C92B C89B H89K 109.5 . . ?
H89J C89B H89K 109.5 . . ?
C92B C89B H89L 109.5 . . ?
H89J C89B H89L 109.5 . . ?
H89K C89B H89L 109.5 . . ?
C92B C90B H90I 109.5 . . ?
C92B C90B H90J 109.5 . . ?
H90I C90B H90J 109.5 . . ?
C92B C90B H90K 109.5 . . ?
H90I C90B H90K 109.5 . . ?
H90J C90B H90K 109.5 . . ?
C92B C91B H91D 109.5 . . ?
C92B C91B H91E 109.5 . . ?
H91D C91B H91E 109.5 . . ?
C92B C91B H91F 109.5 . . ?
H91D C91B H91F 109.5 . . ?
H91E C91B H91F 109.5 . . ?
C2S C1S C6S 118.4(11) . . ?
C2S C1S H1SA 120.8 . . ?
C6S C1S H1SA 120.8 . . ?
C1S C2S C4S 119.2(12) . . ?
C1S C2S H2SA 120.4 . . ?
C4S C2S H2SA 120.4 . . ?
C5S C3S C4S 119.8(12) . . ?
C5S C3S H3SA 120.1 . . ?
C4S C3S H3SA 120.1 . . ?
C3S C4S C2S 120.1(11) . . ?
C3S C4S H4SA 120.0 . . ?
C2S C4S H4SA 120.0 . . ?
C3S C5S C6S 122.2(11) . . ?
C3S C5S H5SA 118.9 . . ?
C6S C5S H5SA 118.9 . . ?
C5S C6S C1S 120.3(9) . . ?
C5S C6S H6SA 119.8 . . ?
C1S C6S H6SA 119.8 . . ?
C8S C7S C12S 120.0 . . ?
C8S C7S H7S 120.0 . . ?
C12S C7S H7S 120.0 . . ?
C7S C8S C9S 120.0 . . ?
C7S C8S H8SA 120.0 . . ?
C9S C8S H8SA 120.0 . . ?
C10S C9S C8S 120.0 . . ?
C10S C9S H9SA 120.0 . . ?
C8S C9S H9SA 120.0 . . ?
C11S C10S C9S 120.0 . . ?
C11S C10S H10B 120.0 . . ?
C9S C10S H10B 120.0 . . ?
C10S C11S C12S 120.0 . . ?
C10S C11S H11B 120.0 . . ?
C12S C11S H11B 120.0 . . ?
C11S C12S C7S 120.0 . . ?
C11S C12S H12D 120.0 . . ?
C7S C12S H12D 120.0 . . ?
C14S C13S C18S 120.0 . . ?
C14S C13S H13A 120.0 . . ?
C18S C13S H13A 120.0 . . ?
C13S C14S C15S 120.0 . . ?
C13S C14S H14B 120.0 . . ?
C15S C14S H14B 120.0 . . ?
C16S C15S C14S 120.0 . . ?
C16S C15S H15B 120.0 . . ?
C14S C15S H15B 120.0 . . ?
C15S C16S C17S 120.0 . . ?
C15S C16S H16E 120.0 . . ?
C17S C16S H16E 120.0 . . ?
C18S C17S C16S 120.0 . . ?
C18S C17S H17A 120.0 . . ?
C16S C17S H17A 120.0 . . ?
C17S C18S C13S 120.0 . . ?
C17S C18S H18B 120.0 . . ?
C13S C18S H18B 120.0 . . ?

loop_
_geom_bond_atom_site_label_1
_geom_bond_atom_site_label_2
_geom_bond_distance
_geom_bond_site_symmetry_2
_geom_bond_publ_flag
Co1 N11 1.938(3) . ?
Co1 N13 1.940(3) . ?
Co1 N12 1.945(3) . ?
Co1 N14 1.948(3) . ?
Co1 N15 1.957(3) . ?
Co1 N17 1.972(3) . ?
C1A1 N11 1.362(5) . ?
C1A1 C1M4 1.398(5) . ?
C1A1 C1B1 1.429(5) . ?
C1A2 N11 1.378(5) . ?
C1A2 C1M1 1.396(6) . ?
C1A2 C1B2 1.436(5) . ?
C1A3 N12 1.380(5) . ?
C1A3 C1M1 1.390(6) . ?
C1A3 C1B3 1.448(6) . ?
C1A4 N12 1.367(5) . ?
C1A4 C1M2 1.398(6) . ?
C1A4 C1B4 1.444(6) . ?
C1A5 N13 1.371(5) . ?
C1A5 C1M2 1.386(5) . ?
C1A5 C1B5 1.434(6) . ?
C1A6 N13 1.366(5) . ?
C1A6 C1M3 1.396(6) . ?
C1A6 C1B6 1.422(6) . ?
C1A7 N14 1.373(4) . ?
C1A7 C1M3 1.386(5) . ?
C1A7 C1B7 1.430(5) . ?
C1A8 N14 1.368(5) . ?
C1A8 C1M4 1.388(5) . ?
C1A8 C1B8 1.441(5) . ?
C1B1 C1B2 1.346(6) . ?
C1B1 H1BA 0.9500 . ?
C1B2 H1BB 0.9500 . ?
C1B3 C1B4 1.331(6) . ?
C1B3 H1BC 0.9500 . ?
C1B4 H1BD 0.9500 . ?
C1B5 C1B6 1.346(6) . ?
C1B5 H1BE 0.9500 . ?
C1B6 H1BF 0.9500 . ?
C1B7 C1B8 1.340(5) . ?
C1B7 H1BG 0.9500 . ?
C1B8 H1BH 0.9500 . ?
C1M1 C17 1.503(5) . ?
C1M2 C28 1.500(5) . ?
C1M3 C39 1.501(5) . ?
C1M4 C50 1.501(5) . ?
N15 C1 1.340(5) . ?
N15 C3 1.382(5) . ?
N16 C1 1.333(5) . ?
N16 C2 1.367(6) . ?
N17 C5 1.340(4) . ?
N17 C7 1.385(5) . ?
N18 C5 1.328(5) . ?
N18 C6 1.359(5) . ?
N18 H18A 0.8800 . ?
N1 C34 1.362(6) . ?
N1 C33 1.400(6) . ?
N1 H1A 0.8800 . ?
N2 C45 1.364(6) . ?
N2 C44 1.407(6) . ?
N2 H2A 0.8800 . ?
N3 C56 1.363(7) . ?
N3 C51 1.392(7) . ?
N3 H3A 0.8800 . ?
N4 C23 1.348(6) . ?
N4 C18 1.400(6) . ?
N4 H4A 0.8800 . ?
O1 C34 1.206(6) . ?
O2 C45 1.201(6) . ?
O3 C56 1.217(6) . ?
O4 C23 1.223(6) . ?
C1 C4 1.485(6) . ?
C2 C3 1.353(7) . ?
C2 H2B 0.9500 . ?
C3 H4AD 0.84(5) . ?
C4 H4B 0.9800 . ?
C4 H4C 0.9800 . ?
C4 H4D 0.9800 . ?
C5 C8 1.492(6) . ?
C6 C7 1.342(5) . ?
C6 H6A 0.9500 . ?
C7 H3AD 0.89(4) . ?
C8 H8A 0.9800 . ?
C8 H8B 0.9800 . ?
C8 H8C 0.9800 . ?
C17 C18 1.383(7) . ?
C17 C22 1.383(7) . ?
C18 C19 1.409(6) . ?
C19 C20 1.366(9) . ?
C19 H19A 0.9500 . ?
C20 C21 1.379(9) . ?
C20 H20A 0.9500 . ?
C21 C22 1.378(7) . ?
C21 H21A 0.9500 . ?
C22 H22A 0.9500 . ?
C23 C24 1.527(8) . ?
C24 C25 1.475(9) . ?
C24 C26 1.499(8) . ?
C24 C27 1.514(9) . ?
C25 H25A 0.9800 . ?
C25 H25B 0.9800 . ?
C25 H25C 0.9800 . ?
C26 H26A 0.9800 . ?
C26 H26B 0.9800 . ?
C26 H26C 0.9800 . ?
C27 H27A 0.9800 . ?
C27 H27B 0.9800 . ?
C27 H27C 0.9800 . ?
C28 C29 1.381(6) . ?
C28 C33 1.392(6) . ?
C29 C30 1.387(6) . ?
C29 H29A 0.9500 . ?
C30 C31 1.368(7) . ?
C30 H30A 0.9500 . ?
C31 C32 1.380(7) . ?
C31 H31A 0.9500 . ?
C32 C33 1.388(6) . ?
C32 H32A 0.9500 . ?
C34 C35 1.500(7) . ?
C35 C36 1.470(8) . ?
C35 C38 1.505(7) . ?
C35 C37 1.589(8) . ?
C36 H36A 0.9800 . ?
C36 H36B 0.9800 . ?
C36 H36C 0.9800 . ?
C37 H37A 0.9800 . ?
C37 H37B 0.9800 . ?
C37 H37C 0.9800 . ?
C38 H38A 0.9800 . ?
C38 H38B 0.9800 . ?
C38 H38C 0.9800 . ?
C39 C40 1.361(6) . ?
C39 C44 1.398(6) . ?
C40 C41 1.400(7) . ?
C40 H40A 0.9500 . ?
C41 C42 1.371(7) . ?
C41 H41A 0.9500 . ?
C42 C43 1.376(7) . ?
C42 H42A 0.9500 . ?
C43 C44 1.402(6) . ?
C43 H43A 0.9500 . ?
C45 C46 1.471(9) . ?
C45 C46B 1.657(18) . ?
C46 C48 1.5067 . ?
C46 C49 1.5071 . ?
C46 C47 1.5071 . ?
C47 H47A 0.9800 . ?
C47 H47B 0.9800 . ?
C47 H47C 0.9800 . ?
C48 H48A 0.9800 . ?
C48 H48B 0.9800 . ?
C48 H48C 0.9800 . ?
C49 H49A 0.9800 . ?
C49 H49B 0.9800 . ?
C49 H49C 0.9800 . ?
C46B C47B 1.5068 . ?
C46B C49B 1.5069 . ?
C46B C48B 1.5070 . ?
C47B H47D 0.9800 . ?
C47B H47E 0.9800 . ?
C47B H47F 0.9800 . ?
C48B H48D 0.9800 . ?
C48B H48E 0.9800 . ?
C48B H48F 0.9800 . ?
C49B H49D 0.9800 . ?
C49B H49E 0.9800 . ?
C49B H49F 0.9800 . ?
C50 C55 1.387(7) . ?
C50 C51 1.397(7) . ?
C51 C52 1.404(6) . ?
C52 C53 1.342(9) . ?
C52 H52A 0.9500 . ?
C53 C54 1.368(9) . ?
C53 H53A 0.9500 . ?
C54 C55 1.397(7) . ?
C54 H54A 0.9500 . ?
C55 H55A 0.9500 . ?
C56 C57 1.516(8) . ?
C57 C58 1.515(9) . ?
C57 C60 1.530(7) . ?
C57 C59 1.548(8) . ?
C58 H58A 0.9800 . ?
C58 H58B 0.9800 . ?
C58 H58C 0.9800 . ?
C59 H59A 0.9800 . ?
C59 H59B 0.9800 . ?
C59 H59C 0.9800 . ?
C60 H60A 0.9800 . ?
C60 H60B 0.9800 . ?
C60 H60C 0.9800 . ?
Co2 N23 1.946(3) . ?
Co2 N24 1.949(3) . ?
Co2 N22 1.951(3) . ?
Co2 N27 1.952(3) . ?
Co2 N21 1.956(3) . ?
Co2 N25 1.957(3) . ?
C2A1 N21 1.366(5) . ?
C2A1 C2M4 1.390(6) . ?
C2A1 C2B1 1.439(6) . ?
C2A2 N21 1.382(5) . ?
C2A2 C2M1 1.395(6) . ?
C2A2 C2B2 1.431(6) . ?
C2A3 N22 1.379(5) . ?
C2A3 C2M1 1.381(6) . ?
C2A3 C2B3 1.432(6) . ?
C2A4 N22 1.371(5) . ?
C2A4 C2M2 1.401(5) . ?
C2A4 C2B4 1.438(5) . ?
C2A5 N23 1.367(5) . ?
C2A5 C2M2 1.385(5) . ?
C2A5 C2B5 1.437(5) . ?
C2A6 N23 1.368(5) . ?
C2A6 C2M3 1.390(5) . ?
C2A6 C2B6 1.429(6) . ?
C2A7 N24 1.368(5) . ?
C2A7 C2M3 1.385(6) . ?
C2A7 C2B7 1.430(5) . ?
C2A8 N24 1.375(5) . ?
C2A8 C2M4 1.392(6) . ?
C2A8 C2B8 1.438(6) . ?
C2B1 C2B2 1.340(7) . ?
C2B1 H2BA 0.9500 . ?
C2B2 H2BB 0.9500 . ?
C2B3 C2B4 1.344(6) . ?
C2B3 H2BC 0.9500 . ?
C2B4 H2BD 0.9500 . ?
C2B5 C2B6 1.344(6) . ?
C2B5 H2BE 0.9500 . ?
C2B6 H2BF 0.9500 . ?
C2B7 C2B8 1.334(7) . ?
C2B7 H2BG 0.9500 . ?
C2B8 H2BH 0.9500 . ?
C2M1 C99A 1.510(8) . ?
C2M1 C99B 1.537(8) . ?
C2M2 C61 1.493(5) . ?
C2M3 C72 1.498(5) . ?
C2M4 C80 1.498(6) . ?
N6 C86C 1.37(3) . ?
N6 C86 1.382(14) . ?
N6 C85 1.407(8) . ?
N6 H6 0.8800 . ?
N7 C78 1.356(6) . ?
N7 C77 1.406(6) . ?
N7 H7B 0.8800 . ?
N8 C67 1.356(5) . ?
N8 C62 1.400(5) . ?
N8 H8D 0.8800 . ?
N25 C9 1.340(5) . ?
N25 C11 1.369(6) . ?
N26 C9 1.325(5) . ?
N26 C10 1.365(7) . ?
N26 H26D 0.8800 . ?
N27 C13 1.339(5) . ?
N27 C15 1.388(6) . ?
N28 C13 1.320(6) . ?
N28 C14 1.344(7) . ?
O5 C67 1.216(5) . ?
O6 C78 1.211(6) . ?
C9 C12 1.466(6) . ?
C10 C11 1.339(7) . ?
C10 H10A 0.9500 . ?
C11 H9AD 0.99(6) . ?
C12 H12A 0.9800 . ?
C12 H12B 0.9800 . ?
C12 H12C 0.9800 . ?
C13 C16 1.497(7) . ?
C14 C15 1.339(7) . ?
C14 H14A 0.9500 . ?
C15 H8AD 0.93(6) . ?
C16 H16B 0.9800 . ?
C16 H16C 0.9800 . ?
C16 H16D 0.9800 . ?
C61 C66 1.385(5) . ?
C61 C62 1.398(5) . ?
C62 C63 1.403(5) . ?
C63 C64 1.373(6) . ?
C63 H63A 0.9500 . ?
C64 C65 1.372(6) . ?
C64 H64A 0.9500 . ?
C65 C66 1.382(6) . ?
C65 H65A 0.9500 . ?
C66 H66A 0.9500 . ?
C67 C68 1.536(6) . ?
C68 C70 1.519(7) . ?
C68 C71 1.528(8) . ?
C68 C69 1.534(8) . ?
C69 H69A 0.9800 . ?
C69 H69B 0.9800 . ?
C69 H69C 0.9800 . ?
C70 H70A 0.9800 . ?
C70 H70B 0.9800 . ?
C70 H70C 0.9800 . ?
C71 H71A 0.9800 . ?
C71 H71B 0.9800 . ?
C71 H71C 0.9800 . ?
C72 C73 1.389(6) . ?
C72 C77 1.398(6) . ?
C73 C74 1.385(6) . ?
C73 H73A 0.9500 . ?
C74 C75 1.364(7) . ?
C74 H74A 0.9500 . ?
C75 C76 1.368(7) . ?
C75 H75A 0.9500 . ?
C76 C77 1.401(6) . ?
C76 H76A 0.9500 . ?
C78 C79B 1.53(2) . ?
C78 C79A 1.55(2) . ?
C79A C82A 1.47(4) . ?
C79A C80A 1.50(3) . ?
C79A C81A 1.57(2) . ?
C81A H81A 0.9800 . ?
C81A H81B 0.9800 . ?
C81A H81C 0.9800 . ?
C80A H80A 0.9800 . ?
C80A H80B 0.9800 . ?
C80A H80C 0.9800 . ?
C82A H82A 0.9800 . ?
C82A H82B 0.9800 . ?
C82A H82C 0.9800 . ?
C79B C82B 1.46(2) . ?
C79B C80B 1.56(3) . ?
C79B C81B 1.58(2) . ?
C81B H81D 0.9800 . ?
C81B H81E 0.9800 . ?
C81B H81F 0.9800 . ?
C80B H80D 0.9800 . ?
C80B H80E 0.9800 . ?
C80B H80F 0.9800 . ?
C82B H82D 0.9800 . ?
C82B H82E 0.9800 . ?
C82B H82F 0.9800 . ?
C80 C81 1.390(7) . ?
C80 C85 1.397(7) . ?
C81 C82 1.376(7) . ?
C81 H81G 0.9500 . ?
C82 C83 1.357(9) . ?
C82 H82G 0.9500 . ?
C83 C84 1.370(9) . ?
C83 H83A 0.9500 . ?
C84 C85 1.415(8) . ?
C84 H84A 0.9500 . ?
C87 C89 1.502(16) . ?
C87 C86 1.502(16) . ?
C87 C90 1.502(13) . ?
C87 C88 1.552(16) . ?
C87 C89C 1.59(3) . ?
C87 C90C 1.59(3) . ?
C87 C88C 1.64(3) . ?
C87 C86C 1.65(3) . ?
O7 C86 1.216(14) . ?
C88 H88A 0.9800 . ?
C88 H88B 0.9800 . ?
C88 H88C 0.9800 . ?
C89 H89A 0.9800 . ?
C89 H89B 0.9800 . ?
C89 H89C 0.9800 . ?
C90 H90A 0.9800 . ?
C90 H90B 0.9800 . ?
C90 H90C 0.9800 . ?
O7C C86C 1.09(3) . ?
C88C H88D 0.9800 . ?
C88C H88E 0.9800 . ?
C88C H88F 0.9800 . ?
C89C H89D 0.9800 . ?
C89C H89E 0.9800 . ?
C89C H89F 0.9800 . ?
C90C H90D 0.9800 . ?
C90C H90E 0.9800 . ?
C90C H90F 0.9800 . ?
C94A C95A 1.3900 . ?
C94A C99A 1.3900 . ?
C94A N5A 1.410(8) . ?
C95A C96A 1.3900 . ?
C95A H95A 0.9500 . ?
C96A C97A 1.3900 . ?
C96A H96A 0.9500 . ?
C97A C98A 1.3900 . ?
C97A H97A 0.9500 . ?
C98A C99A 1.3900 . ?
C98A H98A 0.9500 . ?
N5A C93A 1.401(11) . ?
N5A H5AA 0.8800 . ?
C93A O8A 1.238(11) . ?
C93A C92A 1.472(12) . ?
C92A C91A 1.279(17) . ?
C92A C89A 1.531(12) . ?
C92A C90A 1.582(13) . ?
C89A H89G 0.9800 . ?
C89A H89H 0.9800 . ?
C89A H89I 0.9800 . ?
C90A H90O 0.9800 . ?
C90A H90G 0.9800 . ?
C90A H90H 0.9800 . ?
C91A H91A 0.9800 . ?
C91A H91B 0.9800 . ?
C91A H91C 0.9800 . ?
C94B C95B 1.3900 . ?
C94B C99B 1.3900 . ?
C94B N5B 1.422(13) . ?
C95B C96B 1.3900 . ?
C95B H95B 0.9500 . ?
C96B C97B 1.3900 . ?
C96B H96B 0.9500 . ?
C97B C98B 1.3900 . ?
C97B H97B 0.9500 . ?
C98B C99B 1.3900 . ?
C98B H98B 0.9500 . ?
N5B C93B 1.457(15) . ?
N5B H5BA 0.8800 . ?
C93B O8B 1.149(15) . ?
C93B C92B 1.402(18) . ?
C92B C90B 1.443(18) . ?
C92B C91B 1.535(18) . ?
C92B C89B 1.573(18) . ?
C89B H89J 0.9800 . ?
C89B H89K 0.9800 . ?
C89B H89L 0.9800 . ?
C90B H90I 0.9800 . ?
C90B H90J 0.9800 . ?
C90B H90K 0.9800 . ?
C91B H91D 0.9800 . ?
C91B H91E 0.9800 . ?
C91B H91F 0.9800 . ?
C1S C2S 1.374(14) . ?
C1S C6S 1.405(13) . ?
C1S H1SA 0.9500 . ?
C2S C4S 1.396(16) . ?
C2S H2SA 0.9500 . ?
C3S C5S 1.320(12) . ?
C3S C4S 1.382(15) . ?
C3S H3SA 0.9500 . ?
C4S H4SA 0.9500 . ?
C5S C6S 1.344(14) . ?
C5S H5SA 0.9500 . ?
C6S H6SA 0.9500 . ?
C7S C8S 1.3900 . ?
C7S C12S 1.3900 . ?
C7S H7S 0.9500 . ?
C8S C9S 1.3900 . ?
C8S H8SA 0.9500 . ?
C9S C10S 1.3900 . ?
C9S H9SA 0.9500 . ?
C10S C11S 1.3900 . ?
C10S H10B 0.9500 . ?
C11S C12S 1.3900 . ?
C11S H11B 0.9500 . ?
C12S H12D 0.9500 . ?
C13S C14S 1.3900 . ?
C13S C18S 1.3900 . ?
C13S H13A 0.9500 . ?
C14S C15S 1.3900 . ?
C14S H14B 0.9500 . ?
C15S C16S 1.3900 . ?
C15S H15B 0.9500 . ?
C16S C17S 1.3900 . ?
C16S H16E 0.9500 . ?
C17S C18S 1.3900 . ?
C17S H17A 0.9500 . ?
C18S H18B 0.9500 . ?

loop_
_geom_hbond_atom_site_label_D
_geom_hbond_atom_site_label_H
_geom_hbond_atom_site_label_A
_geom_hbond_distance_DH
_geom_hbond_distance_HA
_geom_hbond_distance_DA
_geom_hbond_angle_DHA
_geom_hbond_site_symmetry_A
N18 H18A N28 0.88 1.78 2.636(5) 164.3 1_645
N26 H26D N16 0.88 1.79 2.667(5) 172.0 1_455
